data_4085319
loop_
_publ_author_name
'Hruszkewycz, Damian P.'
'Guard, Louise M.'
'Balcells, David'
'Feldman, Nicola'
'Hazari, Nilay'
'Tilset, Mats'

_publ_section_title
;
 Effect of 2-Substituents on Allyl-Supported Precatalysts for the
 Suzuki--Miyaura Reaction: Relating Catalytic Efficiency to the Stability
 of Palladium(I) Bridging Allyl Dimers
;
_journal_issue 1
_journal_name_full Organometallics
_journal_page_first 381
_journal_paper_doi 10.1021/om501250y
_journal_volume 34
_journal_year 2015
_chemical_formula_moiety 'C63 H81 Pd2 N4 Cl'
_chemical_formula_sum 'C63 H81 Cl N4 Pd2'
_chemical_formula_weight 1142.61
_space_group_IT_number 4
_symmetry_cell_setting monoclinic
_symmetry_Int_Tables_number 4
_symmetry_space_group_name_Hall 'P 2yb'
_symmetry_space_group_name_H-M 'P 1 21 1'
_atom_sites_solution_hydrogens geom
_atom_sites_solution_primary direct
_atom_sites_solution_secondary difmap
_audit_creation_date 2012-12-27
_audit_creation_method 'by CrystalStructure 4.0'
_cell_angle_alpha 90.0000
_cell_angle_beta 105.562(7)
_cell_angle_gamma 90.0000
_cell_formula_units_Z 2
_cell_length_a 14.2768(4)
_cell_length_b 12.3949(3)
_cell_length_c 17.6537(12)
_cell_measurement_reflns_used 14630
_cell_measurement_temperature 93
_cell_measurement_theta_max 63.66
_cell_measurement_theta_min 2.60
_cell_volume 3009.5(3)
_computing_cell_refinement 'CrystalClear-SM Expert 2.0 r12'
_computing_data_collection 'CrystalClear-SM Expert 2.0 r12 (Rigaku, 2011)'
_computing_data_reduction 'CrystalClear-SM Expert 2.0 r12'
_computing_molecular_graphics 'CrystalStructure 4.0'
_computing_publication_material 'CrystalStructure 4.0 (Rigaku, 2010)'
_computing_structure_refinement 'SHELXL97 (Sheldrick, 1997)'
_computing_structure_solution 'SIR92 (Altomare, et al., 1994)'
_diffrn_ambient_temperature 93
_diffrn_measured_fraction_theta_full 0.915
_diffrn_measured_fraction_theta_max 0.96
_diffrn_measurement_device_type SATURN
_diffrn_radiation_type 'Cu K\a'
_diffrn_radiation_wavelength 1.54187
_diffrn_reflns_av_R_equivalents 0.0432
_diffrn_reflns_limit_h_max 16
_diffrn_reflns_limit_h_min -16
_diffrn_reflns_limit_k_max 10
_diffrn_reflns_limit_k_min -14
_diffrn_reflns_limit_l_max 20
_diffrn_reflns_limit_l_min -20
_diffrn_reflns_number 53850
_diffrn_reflns_theta_full 63.65
_diffrn_reflns_theta_max 63.65
_diffrn_standards_number 0
_exptl_absorpt_coefficient_mu 5.514
_exptl_absorpt_correction_T_max 0.332
_exptl_absorpt_correction_T_min 0.199
_exptl_absorpt_correction_type multi-scan
_exptl_absorpt_process_details 'CrystalClear (Rigaku, 2009)'
_exptl_crystal_colour Colorless
_exptl_crystal_density_diffrn 1.261
_exptl_crystal_density_method 'not measured'
_exptl_crystal_description Block
_exptl_crystal_F_000 1192.00
_exptl_crystal_size_max 0.20
_exptl_crystal_size_mid 0.20
_exptl_crystal_size_min 0.20
_refine_diff_density_max 0.330
_refine_diff_density_min -0.810
_refine_ls_abs_structure_details 'Flack, H. D. (1983), Acta Cryst. A39, 876-881.  3855 Friedel Pairs'
_refine_ls_abs_structure_Flack 0.013(6)
_refine_ls_extinction_method none
_refine_ls_goodness_of_fit_ref 1.066
_refine_ls_hydrogen_treatment constr
_refine_ls_number_parameters 647
_refine_ls_number_reflns 9052
_refine_ls_number_restraints 1
_refine_ls_R_factor_gt 0.0295
_refine_ls_shift/su_max 0.005
_refine_ls_structure_factor_coef Fsqd
_refine_ls_weighting_details 'w = 1/[\s^2^(Fo^2^)+(0.0516P)^2^+0.0098P] where P=(Fo^2^+2Fc^2^)/3'
_refine_ls_weighting_scheme calc
_refine_ls_wR_factor_ref 0.0784
_reflns_number_gt 8593
_reflns_number_total 9052
_reflns_threshold_expression F^2^>2.0\s(F^2^)
_cod_data_source_file om501250y_si_002.cif
_cod_data_source_block '_II-Ph'
_cod_original_formula_sum 'C63 H81 Pd2 N4 Cl'
_cod_database_code 4085319

loop_
_symmetry_equiv_pos_site_id
_symmetry_equiv_pos_as_xyz
1 +X,+Y,+Z
2 -X,1/2+Y,-Z

loop_
_atom_site_label
_atom_site_type_symbol
_atom_site_fract_x
_atom_site_fract_y
_atom_site_fract_z
_atom_site_U_iso_or_equiv
_atom_site_adp_type
_atom_site_occupancy
_atom_site_symmetry_multiplicity
_atom_site_calc_flag
_atom_site_refinement_flags
Pd(1) Pd 0.167754(17) 0.405959(19) 0.280682(12) 0.05593(9) Uani 1.00 2 d .
Pd(2) Pd 0.259964(16) 0.38536(2) 0.172531(12) 0.05537(9) Uani 1.00 2 d .
Cl(1) Cl 0.34346(6) 0.42365(11) 0.31010(5) 0.0817(3) Uani 1.00 2 d .
N(1) N 0.1359(2) 0.2983(3) 0.42692(15) 0.0597(7) Uani 1.00 2 d .
N(2) N 0.0558(2) 0.4454(3) 0.40548(15) 0.0578(7) Uani 1.00 2 d .
N(3) N 0.4121(2) 0.2502(3) 0.12121(15) 0.0544(7) Uani 1.00 2 d .
N(4) N 0.39820(18) 0.4055(3) 0.06606(15) 0.0575(7) Uani 1.00 2 d .
C(1) C 0.0932(2) 0.4390(4) 0.13954(18) 0.0626(10) Uani 1.00 2 d .
C(2) C 0.0405(2) 0.3986(5) 0.19252(19) 0.0701(10) Uani 1.00 2 d .
C(3) C 0.1293(3) 0.3663(5) 0.0904(2) 0.0779(13) Uani 1.00 2 d .
C(4) C 0.0908(3) 0.5584(4) 0.1239(2) 0.0673(11) Uani 1.00 2 d .
C(5) C 0.0746(4) 0.6318(5) 0.1771(3) 0.0966(16) Uani 1.00 2 d .
C(6) C 0.0676(5) 0.7418(6) 0.1628(4) 0.1160(19) Uani 1.00 2 d .
C(7) C 0.0733(4) 0.7820(6) 0.0923(4) 0.1099(19) Uani 1.00 2 d .
C(8) C 0.0885(4) 0.7111(6) 0.0366(3) 0.1059(20) Uani 1.00 2 d .
C(9) C 0.0982(3) 0.6011(5) 0.0526(3) 0.0968(17) Uani 1.00 2 d .
C(10) C 0.3589(2) 0.3439(3) 0.11301(17) 0.0508(8) Uani 1.00 2 d .
C(11) C 0.4829(3) 0.2555(4) 0.0808(2) 0.0659(10) Uani 1.00 2 d .
C(12) C 0.4752(3) 0.3529(4) 0.0471(2) 0.0695(11) Uani 1.00 2 d .
C(13) C 0.1165(2) 0.3849(4) 0.37644(17) 0.0547(8) Uani 1.00 2 d .
C(14) C 0.0368(3) 0.3983(4) 0.47157(18) 0.0707(10) Uani 1.00 2 d .
C(15) C 0.0864(3) 0.3069(4) 0.4845(2) 0.0694(11) Uani 1.00 2 d .
C(16) C 0.3591(3) 0.5077(4) 0.0314(2) 0.0635(9) Uani 1.00 2 d .
C(17) C 0.3769(3) 0.6015(4) 0.0769(3) 0.0691(10) Uani 1.00 2 d .
C(18) C 0.3399(4) 0.6976(4) 0.0376(4) 0.0889(14) Uani 1.00 2 d .
C(19) C 0.2896(4) 0.6989(6) -0.0409(4) 0.0976(17) Uani 1.00 2 d .
C(20) C 0.2745(4) 0.6056(5) -0.0819(3) 0.0899(14) Uani 1.00 2 d .
C(21) C 0.3083(3) 0.5073(4) -0.0487(2) 0.0727(11) Uani 1.00 2 d .
C(22) C 0.2869(4) 0.4049(5) -0.0974(2) 0.0937(14) Uani 1.00 2 d .
C(23) C 0.1784(4) 0.3796(7) -0.1237(3) 0.142(3) Uani 1.00 2 d .
C(24) C 0.3274(6) 0.4078(7) -0.1678(4) 0.146(3) Uani 1.00 2 d .
C(25) C 0.4313(4) 0.5994(5) 0.1625(3) 0.0862(14) Uani 1.00 2 d .
C(26) C 0.3919(6) 0.6769(6) 0.2128(4) 0.129(2) Uani 1.00 2 d .
C(27) C 0.5397(5) 0.6142(9) 0.1736(4) 0.169(4) Uani 1.00 2 d .
C(28) C 0.3918(3) 0.1540(3) 0.1602(2) 0.0614(9) Uani 1.00 2 d .
C(29) C 0.4463(3) 0.1350(4) 0.2377(2) 0.0718(11) Uani 1.00 2 d .
C(30) C 0.4283(5) 0.0401(5) 0.2720(3) 0.0970(16) Uani 1.00 2 d .
C(31) C 0.3592(5) -0.0315(5) 0.2332(3) 0.0995(16) Uani 1.00 2 d .
C(32) C 0.3061(4) -0.0119(4) 0.1571(3) 0.0876(13) Uani 1.00 2 d .
C(33) C 0.3208(3) 0.0828(4) 0.1185(2) 0.0678(10) Uani 1.00 2 d .
C(34) C 0.2644(3) 0.1045(4) 0.0344(3) 0.0798(12) Uani 1.00 2 d .
C(35) C 0.1594(4) 0.0665(6) 0.0135(4) 0.1157(20) Uani 1.00 2 d .
C(36) C 0.3169(5) 0.0589(7) -0.0228(3) 0.130(2) Uani 1.00 2 d .
C(37) C 0.5252(4) 0.2109(5) 0.2815(2) 0.0889(14) Uani 1.00 2 d .
C(38) C 0.6251(4) 0.1759(6) 0.2750(3) 0.1131(19) Uani 1.00 2 d .
C(39) C 0.5272(4) 0.2245(6) 0.3682(3) 0.112(2) Uani 1.00 2 d .
C(40) C 0.0159(3) 0.5490(3) 0.37431(19) 0.0589(9) Uani 1.00 2 d .
C(41) C -0.0830(3) 0.5553(4) 0.3352(2) 0.0680(10) Uani 1.00 2 d .
C(42) C -0.1192(4) 0.6571(5) 0.3085(3) 0.0832(13) Uani 1.00 2 d .
C(43) C -0.0616(4) 0.7456(5) 0.3212(3) 0.0872(14) Uani 1.00 2 d .
C(44) C 0.0362(4) 0.7387(4) 0.3609(3) 0.0776(12) Uani 1.00 2 d .
C(45) C 0.0774(3) 0.6385(4) 0.3878(2) 0.0683(10) Uani 1.00 2 d .
C(46) C 0.1833(3) 0.6311(5) 0.4334(3) 0.0851(13) Uani 1.00 2 d .
C(47) C 0.1947(5) 0.6540(12) 0.5186(4) 0.212(6) Uani 1.00 2 d .
C(48) C 0.2512(5) 0.6989(7) 0.3993(5) 0.148(3) Uani 1.00 2 d .
C(49) C -0.1509(3) 0.4589(5) 0.3232(3) 0.0851(13) Uani 1.00 2 d .
C(50) C -0.2202(4) 0.4689(6) 0.3755(3) 0.1158(19) Uani 1.00 2 d .
C(51) C -0.2096(4) 0.4454(6) 0.2368(3) 0.116(2) Uani 1.00 2 d .
C(52) C 0.2035(3) 0.2123(3) 0.4278(2) 0.0639(10) Uani 1.00 2 d .
C(53) C 0.1738(3) 0.1251(4) 0.3762(3) 0.0754(11) Uani 1.00 2 d .
C(54) C 0.2364(5) 0.0380(5) 0.3842(4) 0.0980(16) Uani 1.00 2 d .
C(55) C 0.3230(5) 0.0372(5) 0.4418(4) 0.1101(19) Uani 1.00 2 d .
C(56) C 0.3522(4) 0.1239(6) 0.4895(3) 0.0996(16) Uani 1.00 2 d .
C(57) C 0.2943(3) 0.2163(4) 0.4839(2) 0.0772(12) Uani 1.00 2 d .
C(58) C 0.3283(3) 0.3151(5) 0.5349(2) 0.0887(14) Uani 1.00 2 d .
C(59) C 0.4254(4) 0.3572(7) 0.5257(3) 0.125(2) Uani 1.00 2 d .
C(60) C 0.3359(6) 0.2927(8) 0.6222(3) 0.147(3) Uani 1.00 2 d .
C(61) C 0.0759(4) 0.1263(4) 0.3142(3) 0.0835(13) Uani 1.00 2 d .
C(62) C 0.0825(6) 0.0816(7) 0.2363(4) 0.140(3) Uani 1.00 2 d .
C(63) C -0.0022(5) 0.0707(7) 0.3435(4) 0.132(3) Uani 1.00 2 d .
H(2A) H 0.0150 0.3245 0.1802 0.084 Uiso 1.00 2 calc R
H(2B) H -0.0108 0.4480 0.2001 0.084 Uiso 1.00 2 calc R
H(3A) H 0.1273 0.3951 0.0377 0.094 Uiso 1.00 2 calc R
H(3B) H 0.1022 0.2924 0.0873 0.094 Uiso 1.00 2 calc R
H(5) H 0.0679 0.6060 0.2261 0.116 Uiso 1.00 2 calc R
H(6) H 0.0587 0.7895 0.2024 0.139 Uiso 1.00 2 calc R
H(7) H 0.0669 0.8572 0.0818 0.132 Uiso 1.00 2 calc R
H(8) H 0.0924 0.7374 -0.0130 0.127 Uiso 1.00 2 calc R
H(9) H 0.1100 0.5537 0.0139 0.116 Uiso 1.00 2 calc R
H(11) H 0.5282 0.2007 0.0776 0.079 Uiso 1.00 2 calc R
H(12) H 0.5146 0.3808 0.0161 0.083 Uiso 1.00 2 calc R
H(14) H -0.0039 0.4264 0.5015 0.085 Uiso 1.00 2 calc R
H(15) H 0.0879 0.2566 0.5254 0.083 Uiso 1.00 2 calc R
H(18) H 0.3499 0.7636 0.0661 0.107 Uiso 1.00 2 calc R
H(19) H 0.2658 0.7650 -0.0660 0.117 Uiso 1.00 2 calc R
H(20) H 0.2391 0.6076 -0.1358 0.108 Uiso 1.00 2 calc R
H(22) H 0.3195 0.3441 -0.0631 0.112 Uiso 1.00 2 calc R
H(23A) H 0.1681 0.3121 -0.1537 0.171 Uiso 1.00 2 calc R
H(23B) H 0.1441 0.4384 -0.1569 0.171 Uiso 1.00 2 calc R
H(23C) H 0.1534 0.3722 -0.0774 0.171 Uiso 1.00 2 calc R
H(24A) H 0.3983 0.4153 -0.1502 0.175 Uiso 1.00 2 calc R
H(24B) H 0.2996 0.4692 -0.2013 0.175 Uiso 1.00 2 calc R
H(24C) H 0.3106 0.3407 -0.1978 0.175 Uiso 1.00 2 calc R
H(25) H 0.4227 0.5253 0.1819 0.103 Uiso 1.00 2 calc R
H(26A) H 0.4274 0.6673 0.2682 0.155 Uiso 1.00 2 calc R
H(26B) H 0.3227 0.6623 0.2061 0.155 Uiso 1.00 2 calc R
H(26C) H 0.4001 0.7512 0.1967 0.155 Uiso 1.00 2 calc R
H(27A) H 0.5545 0.6913 0.1724 0.203 Uiso 1.00 2 calc R
H(27B) H 0.5592 0.5771 0.1312 0.203 Uiso 1.00 2 calc R
H(27C) H 0.5753 0.5837 0.2244 0.203 Uiso 1.00 2 calc R
H(30) H 0.4650 0.0239 0.3240 0.116 Uiso 1.00 2 calc R
H(31) H 0.3476 -0.0953 0.2590 0.119 Uiso 1.00 2 calc R
H(32) H 0.2591 -0.0630 0.1305 0.105 Uiso 1.00 2 calc R
H(34) H 0.2626 0.1846 0.0274 0.096 Uiso 1.00 2 calc R
H(35A) H 0.1273 0.0952 0.0519 0.139 Uiso 1.00 2 calc R
H(35B) H 0.1576 -0.0125 0.0143 0.139 Uiso 1.00 2 calc R
H(35C) H 0.1254 0.0925 -0.0391 0.139 Uiso 1.00 2 calc R
H(36A) H 0.3166 -0.0201 -0.0204 0.156 Uiso 1.00 2 calc R
H(36B) H 0.3842 0.0849 -0.0086 0.156 Uiso 1.00 2 calc R
H(36C) H 0.2838 0.0826 -0.0763 0.156 Uiso 1.00 2 calc R
H(37) H 0.5114 0.2834 0.2561 0.107 Uiso 1.00 2 calc R
H(38A) H 0.6259 0.1769 0.2197 0.136 Uiso 1.00 2 calc R
H(38B) H 0.6390 0.1027 0.2961 0.136 Uiso 1.00 2 calc R
H(38C) H 0.6746 0.2256 0.3052 0.136 Uiso 1.00 2 calc R
H(39A) H 0.5490 0.1571 0.3965 0.135 Uiso 1.00 2 calc R
H(39B) H 0.4618 0.2421 0.3722 0.135 Uiso 1.00 2 calc R
H(39C) H 0.5720 0.2828 0.3915 0.135 Uiso 1.00 2 calc R
H(42) H -0.1858 0.6644 0.2807 0.100 Uiso 1.00 2 calc R
H(43) H -0.0886 0.8138 0.3027 0.105 Uiso 1.00 2 calc R
H(44) H 0.0753 0.8019 0.3699 0.093 Uiso 1.00 2 calc R
H(46) H 0.2030 0.5542 0.4301 0.102 Uiso 1.00 2 calc R
H(47A) H 0.1483 0.6102 0.5374 0.254 Uiso 1.00 2 calc R
H(47B) H 0.1822 0.7306 0.5255 0.254 Uiso 1.00 2 calc R
H(47C) H 0.2611 0.6361 0.5489 0.254 Uiso 1.00 2 calc R
H(48A) H 0.2353 0.7754 0.4021 0.177 Uiso 1.00 2 calc R
H(48B) H 0.2434 0.6785 0.3443 0.177 Uiso 1.00 2 calc R
H(48C) H 0.3187 0.6863 0.4295 0.177 Uiso 1.00 2 calc R
H(49) H -0.1106 0.3926 0.3393 0.102 Uiso 1.00 2 calc R
H(50A) H -0.2545 0.4004 0.3754 0.139 Uiso 1.00 2 calc R
H(50B) H -0.2675 0.5263 0.3553 0.139 Uiso 1.00 2 calc R
H(50C) H -0.1831 0.4864 0.4293 0.139 Uiso 1.00 2 calc R
H(51A) H -0.1651 0.4441 0.2031 0.140 Uiso 1.00 2 calc R
H(51B) H -0.2550 0.5058 0.2215 0.140 Uiso 1.00 2 calc R
H(51C) H -0.2461 0.3775 0.2308 0.140 Uiso 1.00 2 calc R
H(54) H 0.2193 -0.0217 0.3496 0.118 Uiso 1.00 2 calc R
H(55) H 0.3631 -0.0251 0.4484 0.132 Uiso 1.00 2 calc R
H(56) H 0.4135 0.1216 0.5276 0.120 Uiso 1.00 2 calc R
H(58) H 0.2788 0.3731 0.5167 0.106 Uiso 1.00 2 calc R
H(59A) H 0.4203 0.3690 0.4699 0.150 Uiso 1.00 2 calc R
H(59B) H 0.4765 0.3042 0.5471 0.150 Uiso 1.00 2 calc R
H(59C) H 0.4414 0.4254 0.5543 0.150 Uiso 1.00 2 calc R
H(60A) H 0.3866 0.2387 0.6424 0.176 Uiso 1.00 2 calc R
H(60B) H 0.2735 0.2655 0.6273 0.176 Uiso 1.00 2 calc R
H(60C) H 0.3524 0.3596 0.6524 0.176 Uiso 1.00 2 calc R
H(61) H 0.0561 0.2036 0.3051 0.100 Uiso 1.00 2 calc R
H(62A) H 0.1002 0.0051 0.2424 0.168 Uiso 1.00 2 calc R
H(62B) H 0.1321 0.1214 0.2186 0.168 Uiso 1.00 2 calc R
H(62C) H 0.0194 0.0894 0.1974 0.168 Uiso 1.00 2 calc R
H(63A) H 0.0027 0.0937 0.3975 0.158 Uiso 1.00 2 calc R
H(63B) H 0.0066 -0.0077 0.3422 0.158 Uiso 1.00 2 calc R
H(63C) H -0.0663 0.0901 0.3096 0.158 Uiso 1.00 2 calc R

loop_
_atom_site_aniso_label
_atom_site_aniso_U_11
_atom_site_aniso_U_22
_atom_site_aniso_U_33
_atom_site_aniso_U_12
_atom_site_aniso_U_13
_atom_site_aniso_U_23
Pd(1) 0.06562(14) 0.05546(19) 0.05458(12) 0.00328(13) 0.02971(10) 0.00247(12)
Pd(2) 0.06137(13) 0.0568(2) 0.05522(12) 0.00303(13) 0.02822(9) -0.00051(12)
Cl(1) 0.0667(5) 0.1108(10) 0.0638(5) 0.0064(6) 0.0110(4) -0.0066(5)
N(1) 0.0770(19) 0.053(2) 0.0552(14) 0.0042(15) 0.0287(13) 0.0056(13)
N(2) 0.0710(18) 0.054(2) 0.0548(14) 0.0098(14) 0.0279(13) 0.0027(13)
N(3) 0.0584(16) 0.055(2) 0.0562(14) 0.0032(14) 0.0255(12) 0.0016(13)
N(4) 0.0628(15) 0.0529(20) 0.0654(14) 0.0005(16) 0.0320(12) 0.0040(15)
C(1) 0.0493(17) 0.088(3) 0.0498(16) 0.0075(17) 0.0117(13) 0.0022(17)
C(2) 0.0660(19) 0.076(3) 0.0758(19) -0.003(2) 0.0321(15) 0.001(2)
C(3) 0.079(2) 0.098(4) 0.0578(17) -0.004(2) 0.0200(16) -0.012(2)
C(4) 0.057(2) 0.086(3) 0.0608(19) 0.0157(19) 0.0195(15) 0.0249(20)
C(5) 0.140(4) 0.072(4) 0.087(3) 0.026(3) 0.046(3) 0.025(3)
C(6) 0.153(5) 0.091(5) 0.115(4) 0.025(4) 0.054(4) 0.019(3)
C(7) 0.092(3) 0.098(5) 0.156(5) 0.022(3) 0.062(3) 0.056(4)
C(8) 0.086(3) 0.132(6) 0.113(4) 0.021(3) 0.048(3) 0.064(4)
C(9) 0.084(3) 0.131(5) 0.089(3) 0.018(3) 0.047(2) 0.029(3)
C(10) 0.0549(17) 0.053(2) 0.0464(15) -0.0045(16) 0.0174(13) -0.0055(14)
C(11) 0.065(2) 0.068(3) 0.075(2) 0.0092(19) 0.0357(17) -0.001(2)
C(12) 0.064(2) 0.078(3) 0.081(2) 0.0037(19) 0.0437(17) 0.002(2)
C(13) 0.0636(17) 0.047(2) 0.0576(15) -0.0009(19) 0.0233(13) 0.0014(17)
C(14) 0.088(2) 0.078(3) 0.0602(17) 0.009(3) 0.0441(16) 0.010(2)
C(15) 0.086(3) 0.074(3) 0.0607(20) 0.007(2) 0.0421(19) 0.0142(19)
C(16) 0.064(2) 0.061(3) 0.075(2) 0.0027(18) 0.0347(17) 0.0077(19)
C(17) 0.070(2) 0.057(3) 0.091(3) -0.0029(19) 0.040(2) 0.001(2)
C(18) 0.093(3) 0.056(3) 0.135(4) -0.000(2) 0.060(3) -0.001(3)
C(19) 0.095(4) 0.090(5) 0.122(4) 0.017(3) 0.054(3) 0.033(4)
C(20) 0.096(3) 0.095(5) 0.089(3) 0.008(3) 0.041(2) 0.026(3)
C(21) 0.079(3) 0.073(3) 0.072(2) 0.005(2) 0.0310(19) 0.019(2)
C(22) 0.121(3) 0.091(4) 0.0668(20) 0.000(3) 0.021(2) 0.005(3)
C(23) 0.138(5) 0.188(8) 0.098(3) -0.051(6) 0.028(3) -0.033(5)
C(24) 0.212(7) 0.128(6) 0.132(4) 0.003(6) 0.105(5) -0.020(4)
C(25) 0.091(3) 0.078(4) 0.099(3) -0.010(3) 0.043(3) -0.022(3)
C(26) 0.179(6) 0.109(5) 0.112(4) 0.016(5) 0.063(4) -0.027(4)
C(27) 0.099(4) 0.287(13) 0.123(5) -0.034(6) 0.030(4) -0.045(7)
C(28) 0.072(2) 0.054(3) 0.066(2) 0.0146(19) 0.0319(18) 0.0052(18)
C(29) 0.089(3) 0.063(3) 0.065(2) 0.014(2) 0.0235(20) 0.0064(20)
C(30) 0.128(4) 0.087(4) 0.080(3) 0.027(3) 0.034(3) 0.019(3)
C(31) 0.136(4) 0.069(4) 0.106(4) 0.010(3) 0.054(3) 0.018(3)
C(32) 0.105(3) 0.056(3) 0.114(4) -0.001(2) 0.051(3) -0.003(3)
C(33) 0.074(2) 0.055(3) 0.080(2) 0.0035(20) 0.0312(19) -0.0030(20)
C(34) 0.084(3) 0.071(3) 0.083(3) -0.006(2) 0.020(2) -0.011(2)
C(35) 0.086(3) 0.126(6) 0.128(4) -0.013(3) 0.015(3) -0.013(4)
C(36) 0.125(5) 0.181(8) 0.091(3) -0.009(5) 0.042(3) -0.038(4)
C(37) 0.105(3) 0.086(4) 0.068(2) 0.020(3) 0.010(2) 0.001(2)
C(38) 0.116(4) 0.133(6) 0.092(3) -0.006(4) 0.030(3) -0.014(3)
C(39) 0.120(4) 0.136(6) 0.072(3) 0.040(4) 0.012(3) -0.006(3)
C(40) 0.075(2) 0.059(3) 0.0488(16) 0.0118(19) 0.0265(16) 0.0013(16)
C(41) 0.077(3) 0.071(3) 0.0613(19) 0.016(2) 0.0274(17) 0.0029(19)
C(42) 0.084(3) 0.093(4) 0.075(3) 0.020(3) 0.025(2) 0.007(2)
C(43) 0.123(4) 0.072(4) 0.072(2) 0.030(3) 0.036(3) 0.012(2)
C(44) 0.105(3) 0.058(3) 0.074(2) 0.009(2) 0.032(2) 0.004(2)
C(45) 0.085(3) 0.063(3) 0.0599(20) 0.007(2) 0.0251(18) -0.0036(18)
C(46) 0.082(3) 0.075(3) 0.095(3) -0.006(2) 0.017(2) -0.005(2)
C(47) 0.112(5) 0.408(19) 0.099(4) -0.023(8) -0.000(4) -0.064(7)
C(48) 0.110(5) 0.150(8) 0.193(8) -0.010(5) 0.058(5) 0.035(6)
C(49) 0.074(3) 0.095(4) 0.087(3) 0.004(2) 0.022(2) -0.004(2)
C(50) 0.112(4) 0.135(6) 0.114(4) -0.017(4) 0.054(3) -0.001(4)
C(51) 0.083(3) 0.162(6) 0.100(3) -0.013(3) 0.017(2) -0.019(4)
C(52) 0.083(3) 0.048(3) 0.067(2) 0.0094(20) 0.0321(19) 0.0145(18)
C(53) 0.095(3) 0.054(3) 0.088(3) 0.003(2) 0.043(2) 0.002(2)
C(54) 0.119(5) 0.066(4) 0.120(4) 0.020(3) 0.051(3) 0.004(3)
C(55) 0.118(5) 0.086(5) 0.141(5) 0.039(4) 0.060(4) 0.022(4)
C(56) 0.089(3) 0.099(5) 0.112(4) 0.023(3) 0.027(3) 0.027(3)
C(57) 0.081(3) 0.080(3) 0.074(2) 0.008(2) 0.029(2) 0.019(2)
C(58) 0.089(3) 0.099(4) 0.073(2) -0.004(3) 0.014(2) 0.002(2)
C(59) 0.134(4) 0.152(7) 0.092(3) -0.048(5) 0.034(3) -0.013(4)
C(60) 0.178(6) 0.191(8) 0.078(3) -0.037(6) 0.047(4) 0.004(4)
C(61) 0.105(3) 0.060(3) 0.087(3) -0.010(2) 0.029(2) -0.006(2)
C(62) 0.164(6) 0.149(7) 0.102(4) 0.016(5) 0.027(4) -0.040(4)
C(63) 0.122(5) 0.140(7) 0.131(5) -0.036(4) 0.030(4) 0.020(4)

loop_
_atom_type_symbol
_atom_type_description
_atom_type_scat_dispersion_real
_atom_type_scat_dispersion_imag
_atom_type_scat_source
C C 0.018 0.009
;
International Tables for Crystallography
(1992, Vol. C, Tables 4.2.6.8 and 6.1.1.4)
;
H H 0.000 0.000
;
International Tables for Crystallography
(1992, Vol. C, Table 6.1.1.4)
;
Pd Pd 0.121 3.934
;
International Tables for Crystallography
(1992, Vol. C, Tables 4.2.6.8 and 6.1.1.4)
;
N N 0.031 0.018
;
International Tables for Crystallography
(1992, Vol. C, Tables 4.2.6.8 and 6.1.1.4)
;
Cl Cl 0.364 0.702
;
International Tables for Crystallography
(1992, Vol. C, Tables 4.2.6.8 and 6.1.1.4)
;

loop_
_geom_angle_atom_site_label_1
_geom_angle_atom_site_label_2
_geom_angle_atom_site_label_3
_geom_angle
_geom_angle_publ_flag
Pd(2) Pd(1) Cl(1) 58.02(2) yes
Pd(2) Pd(1) C(1) 56.10(8) yes
Pd(2) Pd(1) C(2) 87.63(11) yes
Pd(2) Pd(1) C(13) 164.33(11) yes
Cl(1) Pd(1) C(1) 109.97(9) yes
Cl(1) Pd(1) C(2) 144.94(11) yes
Cl(1) Pd(1) C(13) 114.54(8) yes
C(1) Pd(1) C(2) 35.66(14) yes
C(1) Pd(1) C(13) 135.06(11) yes
C(2) Pd(1) C(13) 100.49(13) yes
Pd(1) Pd(2) Cl(1) 57.41(2) yes
Pd(1) Pd(2) C(1) 59.01(8) yes
Pd(1) Pd(2) C(3) 89.24(12) yes
Pd(1) Pd(2) C(10) 163.32(8) yes
Cl(1) Pd(2) C(1) 112.10(8) yes
Cl(1) Pd(2) C(3) 146.53(12) yes
Cl(1) Pd(2) C(10) 109.87(8) yes
C(1) Pd(2) C(3) 36.85(16) yes
C(1) Pd(2) C(10) 136.65(11) yes
C(3) Pd(2) C(10) 103.38(14) yes
Pd(1) Cl(1) Pd(2) 64.57(2) yes
C(13) N(1) C(15) 111.1(3) yes
C(13) N(1) C(52) 127.2(3) yes
C(15) N(1) C(52) 121.5(3) yes
C(13) N(2) C(14) 112.0(3) yes
C(13) N(2) C(40) 125.1(3) yes
C(14) N(2) C(40) 122.8(3) yes
C(10) N(3) C(11) 111.3(3) yes
C(10) N(3) C(28) 124.8(3) yes
C(11) N(3) C(28) 123.6(3) yes
C(10) N(4) C(12) 111.5(3) yes
C(10) N(4) C(16) 125.0(3) yes
C(12) N(4) C(16) 123.1(3) yes
Pd(1) C(1) Pd(2) 64.90(8) yes
Pd(1) C(1) C(2) 56.28(15) yes
Pd(1) C(1) C(3) 112.2(2) yes
Pd(1) C(1) C(4) 109.3(2) yes
Pd(2) C(1) C(2) 113.9(2) yes
Pd(2) C(1) C(3) 58.51(18) yes
Pd(2) C(1) C(4) 106.9(2) yes
C(2) C(1) C(3) 120.5(4) yes
C(2) C(1) C(4) 118.2(4) yes
C(3) C(1) C(4) 120.0(4) yes
Pd(1) C(2) C(1) 88.1(2) yes
Pd(2) C(3) C(1) 84.6(2) yes
C(1) C(4) C(5) 121.8(4) yes
C(1) C(4) C(9) 122.4(4) yes
C(5) C(4) C(9) 115.7(5) yes
C(4) C(5) C(6) 123.0(5) yes
C(5) C(6) C(7) 120.5(6) yes
C(6) C(7) C(8) 118.5(6) yes
C(7) C(8) C(9) 120.4(6) yes
C(4) C(9) C(8) 121.8(5) yes
Pd(2) C(10) N(3) 126.8(3) yes
Pd(2) C(10) N(4) 129.2(3) yes
N(3) C(10) N(4) 103.4(3) yes
N(3) C(11) C(12) 106.7(4) yes
N(4) C(12) C(11) 107.0(4) yes
Pd(1) C(13) N(1) 125.8(3) yes
Pd(1) C(13) N(2) 131.1(3) yes
N(1) C(13) N(2) 103.1(3) yes
N(2) C(14) C(15) 106.7(4) yes
N(1) C(15) C(14) 107.1(4) yes
N(4) C(16) C(17) 119.6(3) yes
N(4) C(16) C(21) 117.2(4) yes
C(17) C(16) C(21) 123.1(4) yes
C(16) C(17) C(18) 115.7(4) yes
C(16) C(17) C(25) 122.0(4) yes
C(18) C(17) C(25) 122.3(4) yes
C(17) C(18) C(19) 122.0(5) yes
C(18) C(19) C(20) 119.6(6) yes
C(19) C(20) C(21) 122.7(5) yes
C(16) C(21) C(20) 116.8(4) yes
C(16) C(21) C(22) 123.0(4) yes
C(20) C(21) C(22) 120.2(4) yes
C(21) C(22) C(23) 112.2(5) yes
C(21) C(22) C(24) 112.6(5) yes
C(23) C(22) C(24) 109.7(4) yes
C(17) C(25) C(26) 113.9(4) yes
C(17) C(25) C(27) 111.3(5) yes
C(26) C(25) C(27) 111.9(6) yes
N(3) C(28) C(29) 118.3(3) yes
N(3) C(28) C(33) 118.7(3) yes
C(29) C(28) C(33) 122.9(4) yes
C(28) C(29) C(30) 116.8(4) yes
C(28) C(29) C(37) 122.5(4) yes
C(30) C(29) C(37) 120.6(4) yes
C(29) C(30) C(31) 122.0(4) yes
C(30) C(31) C(32) 120.7(5) yes
C(31) C(32) C(33) 120.5(5) yes
C(28) C(33) C(32) 117.1(4) yes
C(28) C(33) C(34) 121.7(4) yes
C(32) C(33) C(34) 121.1(4) yes
C(33) C(34) C(35) 114.5(4) yes
C(33) C(34) C(36) 111.0(4) yes
C(35) C(34) C(36) 110.8(5) yes
C(29) C(37) C(38) 111.6(5) yes
C(29) C(37) C(39) 112.9(4) yes
C(38) C(37) C(39) 109.8(4) yes
N(2) C(40) C(41) 118.6(4) yes
N(2) C(40) C(45) 118.2(3) yes
C(41) C(40) C(45) 123.1(4) yes
C(40) C(41) C(42) 116.8(4) yes
C(40) C(41) C(49) 123.2(4) yes
C(42) C(41) C(49) 120.0(4) yes
C(41) C(42) C(43) 121.5(4) yes
C(42) C(43) C(44) 121.3(5) yes
C(43) C(44) C(45) 120.0(5) yes
C(40) C(45) C(44) 117.3(4) yes
C(40) C(45) C(46) 122.4(4) yes
C(44) C(45) C(46) 120.2(4) yes
C(45) C(46) C(47) 110.4(5) yes
C(45) C(46) C(48) 114.0(4) yes
C(47) C(46) C(48) 112.6(6) yes
C(41) C(49) C(50) 110.2(4) yes
C(41) C(49) C(51) 112.4(4) yes
C(50) C(49) C(51) 109.8(4) yes
N(1) C(52) C(53) 118.7(3) yes
N(1) C(52) C(57) 118.1(4) yes
C(53) C(52) C(57) 123.0(4) yes
C(52) C(53) C(54) 117.4(4) yes
C(52) C(53) C(61) 121.1(4) yes
C(54) C(53) C(61) 121.5(4) yes
C(53) C(54) C(55) 120.6(5) yes
C(54) C(55) C(56) 121.2(6) yes
C(55) C(56) C(57) 121.7(5) yes
C(52) C(57) C(56) 115.8(4) yes
C(52) C(57) C(58) 122.3(4) yes
C(56) C(57) C(58) 121.9(4) yes
C(57) C(58) C(59) 111.5(5) yes
C(57) C(58) C(60) 111.9(5) yes
C(59) C(58) C(60) 110.2(4) yes
C(53) C(61) C(62) 112.4(5) yes
C(53) C(61) C(63) 111.5(4) yes
C(62) C(61) C(63) 112.1(5) yes
Pd(1) C(2) H(2A) 113.969 yes
Pd(1) C(2) H(2B) 113.970 yes
C(1) C(2) H(2A) 113.982 yes
C(1) C(2) H(2B) 113.978 yes
H(2A) C(2) H(2B) 111.169 yes
Pd(2) C(3) H(3A) 114.540 yes
Pd(2) C(3) H(3B) 114.544 yes
C(1) C(3) H(3A) 114.538 yes
C(1) C(3) H(3B) 114.552 yes
H(3A) C(3) H(3B) 111.643 yes
C(4) C(5) H(5) 118.481 yes
C(6) C(5) H(5) 118.482 yes
C(5) C(6) H(6) 119.747 yes
C(7) C(6) H(6) 119.753 yes
C(6) C(7) H(7) 120.757 yes
C(8) C(7) H(7) 120.753 yes
C(7) C(8) H(8) 119.813 yes
C(9) C(8) H(8) 119.804 yes
C(4) C(9) H(9) 119.084 yes
C(8) C(9) H(9) 119.090 yes
N(3) C(11) H(11) 126.639 yes
C(12) C(11) H(11) 126.648 yes
N(4) C(12) H(12) 126.498 yes
C(11) C(12) H(12) 126.493 yes
N(2) C(14) H(14) 126.660 yes
C(15) C(14) H(14) 126.649 yes
N(1) C(15) H(15) 126.469 yes
C(14) C(15) H(15) 126.475 yes
C(17) C(18) H(18) 118.999 yes
C(19) C(18) H(18) 118.996 yes
C(18) C(19) H(19) 120.201 yes
C(20) C(19) H(19) 120.196 yes
C(19) C(20) H(20) 118.657 yes
C(21) C(20) H(20) 118.653 yes
C(21) C(22) H(22) 107.340 yes
C(23) C(22) H(22) 107.355 yes
C(24) C(22) H(22) 107.345 yes
C(22) C(23) H(23A) 109.475 yes
C(22) C(23) H(23B) 109.471 yes
C(22) C(23) H(23C) 109.471 yes
H(23A) C(23) H(23B) 109.470 yes
H(23A) C(23) H(23C) 109.464 yes
H(23B) C(23) H(23C) 109.477 yes
C(22) C(24) H(24A) 109.471 yes
C(22) C(24) H(24B) 109.469 yes
C(22) C(24) H(24C) 109.470 yes
H(24A) C(24) H(24B) 109.475 yes
H(24A) C(24) H(24C) 109.465 yes
H(24B) C(24) H(24C) 109.477 yes
C(17) C(25) H(25) 106.379 yes
C(26) C(25) H(25) 106.373 yes
C(27) C(25) H(25) 106.381 yes
C(25) C(26) H(26A) 109.468 yes
C(25) C(26) H(26B) 109.461 yes
C(25) C(26) H(26C) 109.475 yes
H(26A) C(26) H(26B) 109.478 yes
H(26A) C(26) H(26C) 109.474 yes
H(26B) C(26) H(26C) 109.472 yes
C(25) C(27) H(27A) 109.474 yes
C(25) C(27) H(27B) 109.474 yes
C(25) C(27) H(27C) 109.476 yes
H(27A) C(27) H(27B) 109.469 yes
H(27A) C(27) H(27C) 109.470 yes
H(27B) C(27) H(27C) 109.464 yes
C(29) C(30) H(30) 119.022 yes
C(31) C(30) H(30) 119.023 yes
C(30) C(31) H(31) 119.671 yes
C(32) C(31) H(31) 119.666 yes
C(31) C(32) H(32) 119.752 yes
C(33) C(32) H(32) 119.756 yes
C(33) C(34) H(34) 106.678 yes
C(35) C(34) H(34) 106.678 yes
C(36) C(34) H(34) 106.687 yes
C(34) C(35) H(35A) 109.466 yes
C(34) C(35) H(35B) 109.469 yes
C(34) C(35) H(35C) 109.465 yes
H(35A) C(35) H(35B) 109.473 yes
H(35A) C(35) H(35C) 109.477 yes
H(35B) C(35) H(35C) 109.477 yes
C(34) C(36) H(36A) 109.474 yes
C(34) C(36) H(36B) 109.468 yes
C(34) C(36) H(36C) 109.469 yes
H(36A) C(36) H(36B) 109.465 yes
H(36A) C(36) H(36C) 109.479 yes
H(36B) C(36) H(36C) 109.471 yes
C(29) C(37) H(37) 107.385 yes
C(38) C(37) H(37) 107.379 yes
C(39) C(37) H(37) 107.380 yes
C(37) C(38) H(38A) 109.482 yes
C(37) C(38) H(38B) 109.470 yes
C(37) C(38) H(38C) 109.475 yes
H(38A) C(38) H(38B) 109.466 yes
H(38A) C(38) H(38C) 109.476 yes
H(38B) C(38) H(38C) 109.459 yes
C(37) C(39) H(39A) 109.469 yes
C(37) C(39) H(39B) 109.476 yes
C(37) C(39) H(39C) 109.474 yes
H(39A) C(39) H(39B) 109.473 yes
H(39A) C(39) H(39C) 109.461 yes
H(39B) C(39) H(39C) 109.476 yes
C(41) C(42) H(42) 119.264 yes
C(43) C(42) H(42) 119.267 yes
C(42) C(43) H(43) 119.370 yes
C(44) C(43) H(43) 119.361 yes
C(43) C(44) H(44) 119.991 yes
C(45) C(44) H(44) 119.995 yes
C(45) C(46) H(46) 106.445 yes
C(47) C(46) H(46) 106.440 yes
C(48) C(46) H(46) 106.431 yes
C(46) C(47) H(47A) 109.475 yes
C(46) C(47) H(47B) 109.471 yes
C(46) C(47) H(47C) 109.482 yes
H(47A) C(47) H(47B) 109.466 yes
H(47A) C(47) H(47C) 109.467 yes
H(47B) C(47) H(47C) 109.466 yes
C(46) C(48) H(48A) 109.464 yes
C(46) C(48) H(48B) 109.470 yes
C(46) C(48) H(48C) 109.476 yes
H(48A) C(48) H(48B) 109.464 yes
H(48A) C(48) H(48C) 109.474 yes
H(48B) C(48) H(48C) 109.479 yes
C(41) C(49) H(49) 108.120 yes
C(50) C(49) H(49) 108.128 yes
C(51) C(49) H(49) 108.124 yes
C(49) C(50) H(50A) 109.467 yes
C(49) C(50) H(50B) 109.471 yes
C(49) C(50) H(50C) 109.470 yes
H(50A) C(50) H(50B) 109.473 yes
H(50A) C(50) H(50C) 109.475 yes
H(50B) C(50) H(50C) 109.472 yes
C(49) C(51) H(51A) 109.467 yes
C(49) C(51) H(51B) 109.476 yes
C(49) C(51) H(51C) 109.464 yes
H(51A) C(51) H(51B) 109.474 yes
H(51A) C(51) H(51C) 109.468 yes
H(51B) C(51) H(51C) 109.479 yes
C(53) C(54) H(54) 119.689 yes
C(55) C(54) H(54) 119.702 yes
C(54) C(55) H(55) 119.379 yes
C(56) C(55) H(55) 119.387 yes
C(55) C(56) H(56) 119.154 yes
C(57) C(56) H(56) 119.167 yes
C(57) C(58) H(58) 107.678 yes
C(59) C(58) H(58) 107.678 yes
C(60) C(58) H(58) 107.672 yes
C(58) C(59) H(59A) 109.473 yes
C(58) C(59) H(59B) 109.464 yes
C(58) C(59) H(59C) 109.468 yes
H(59A) C(59) H(59B) 109.472 yes
H(59A) C(59) H(59C) 109.480 yes
H(59B) C(59) H(59C) 109.471 yes
C(58) C(60) H(60A) 109.460 yes
C(58) C(60) H(60B) 109.477 yes
C(58) C(60) H(60C) 109.478 yes
H(60A) C(60) H(60B) 109.473 yes
H(60A) C(60) H(60C) 109.469 yes
H(60B) C(60) H(60C) 109.470 yes
C(53) C(61) H(61) 106.805 yes
C(62) C(61) H(61) 106.817 yes
C(63) C(61) H(61) 106.806 yes
C(61) C(62) H(62A) 109.467 yes
C(61) C(62) H(62B) 109.463 yes
C(61) C(62) H(62C) 109.466 yes
H(62A) C(62) H(62B) 109.477 yes
H(62A) C(62) H(62C) 109.477 yes
H(62B) C(62) H(62C) 109.478 yes
C(61) C(63) H(63A) 109.479 yes
C(61) C(63) H(63B) 109.467 yes
C(61) C(63) H(63C) 109.465 yes
H(63A) C(63) H(63B) 109.474 yes
H(63A) C(63) H(63C) 109.473 yes
H(63B) C(63) H(63C) 109.469 yes

loop_
_geom_bond_atom_site_label_1
_geom_bond_atom_site_label_2
_geom_bond_distance
_geom_bond_publ_flag
Pd(1) Pd(2) 2.6062(4) yes
Pd(1) Cl(1) 2.4313(9) yes
Pd(1) C(1) 2.467(3) yes
Pd(1) C(2) 2.053(3) yes
Pd(1) C(13) 2.031(3) yes
Pd(2) Cl(1) 2.4476(9) yes
Pd(2) C(1) 2.389(3) yes
Pd(2) C(3) 2.046(3) yes
Pd(2) C(10) 2.039(4) yes
N(1) C(13) 1.375(5) yes
N(1) C(15) 1.389(5) yes
N(1) C(52) 1.435(5) yes
N(2) C(13) 1.347(5) yes
N(2) C(14) 1.395(5) yes
N(2) C(40) 1.451(5) yes
N(3) C(10) 1.375(5) yes
N(3) C(11) 1.387(5) yes
N(3) C(28) 1.444(5) yes
N(4) C(10) 1.355(5) yes
N(4) C(12) 1.394(5) yes
N(4) C(16) 1.451(5) yes
C(1) C(2) 1.439(6) yes
C(1) C(3) 1.439(6) yes
C(1) C(4) 1.504(7) yes
C(4) C(5) 1.371(7) yes
C(4) C(9) 1.395(7) yes
C(5) C(6) 1.385(9) yes
C(6) C(7) 1.363(10) yes
C(7) C(8) 1.380(10) yes
C(8) C(9) 1.391(10) yes
C(11) C(12) 1.336(6) yes
C(14) C(15) 1.324(7) yes
C(16) C(17) 1.397(6) yes
C(16) C(21) 1.406(5) yes
C(17) C(18) 1.408(7) yes
C(17) C(25) 1.502(6) yes
C(18) C(19) 1.380(8) yes
C(19) C(20) 1.350(9) yes
C(20) C(21) 1.382(8) yes
C(21) C(22) 1.517(7) yes
C(22) C(23) 1.526(8) yes
C(22) C(24) 1.505(9) yes
C(25) C(26) 1.516(10) yes
C(25) C(27) 1.517(8) yes
C(28) C(29) 1.401(5) yes
C(28) C(33) 1.396(5) yes
C(29) C(30) 1.378(8) yes
C(29) C(37) 1.512(6) yes
C(30) C(31) 1.366(8) yes
C(31) C(32) 1.375(7) yes
C(32) C(33) 1.401(7) yes
C(33) C(34) 1.511(6) yes
C(34) C(35) 1.519(7) yes
C(34) C(36) 1.519(9) yes
C(37) C(38) 1.523(8) yes
C(37) C(39) 1.533(7) yes
C(40) C(41) 1.397(5) yes
C(40) C(45) 1.396(6) yes
C(41) C(42) 1.397(7) yes
C(41) C(49) 1.517(7) yes
C(42) C(43) 1.354(8) yes
C(43) C(44) 1.386(7) yes
C(44) C(45) 1.402(6) yes
C(45) C(46) 1.512(6) yes
C(46) C(47) 1.496(9) yes
C(46) C(48) 1.524(11) yes
C(49) C(50) 1.529(8) yes
C(49) C(51) 1.540(6) yes
C(52) C(53) 1.403(6) yes
C(52) C(57) 1.406(5) yes
C(53) C(54) 1.383(8) yes
C(53) C(61) 1.528(6) yes
C(54) C(55) 1.374(8) yes
C(55) C(56) 1.359(9) yes
C(56) C(57) 1.402(8) yes
C(57) C(58) 1.519(7) yes
C(58) C(59) 1.529(8) yes
C(58) C(60) 1.541(7) yes
C(61) C(62) 1.508(9) yes
C(61) C(63) 1.514(10) yes
C(2) H(2A) 0.990 yes
C(2) H(2B) 0.990 yes
C(3) H(3A) 0.990 yes
C(3) H(3B) 0.990 yes
C(5) H(5) 0.950 yes
C(6) H(6) 0.950 yes
C(7) H(7) 0.950 yes
C(8) H(8) 0.950 yes
C(9) H(9) 0.950 yes
C(11) H(11) 0.950 yes
C(12) H(12) 0.950 yes
C(14) H(14) 0.950 yes
C(15) H(15) 0.950 yes
C(18) H(18) 0.950 yes
C(19) H(19) 0.950 yes
C(20) H(20) 0.950 yes
C(22) H(22) 1.000 yes
C(23) H(23A) 0.980 yes
C(23) H(23B) 0.980 yes
C(23) H(23C) 0.980 yes
C(24) H(24A) 0.980 yes
C(24) H(24B) 0.980 yes
C(24) H(24C) 0.980 yes
C(25) H(25) 1.000 yes
C(26) H(26A) 0.980 yes
C(26) H(26B) 0.980 yes
C(26) H(26C) 0.980 yes
C(27) H(27A) 0.980 yes
C(27) H(27B) 0.980 yes
C(27) H(27C) 0.980 yes
C(30) H(30) 0.950 yes
C(31) H(31) 0.950 yes
C(32) H(32) 0.950 yes
C(34) H(34) 1.000 yes
C(35) H(35A) 0.980 yes
C(35) H(35B) 0.980 yes
C(35) H(35C) 0.980 yes
C(36) H(36A) 0.980 yes
C(36) H(36B) 0.980 yes
C(36) H(36C) 0.980 yes
C(37) H(37) 1.000 yes
C(38) H(38A) 0.980 yes
C(38) H(38B) 0.980 yes
C(38) H(38C) 0.980 yes
C(39) H(39A) 0.980 yes
C(39) H(39B) 0.980 yes
C(39) H(39C) 0.980 yes
C(42) H(42) 0.950 yes
C(43) H(43) 0.950 yes
C(44) H(44) 0.950 yes
C(46) H(46) 1.000 yes
C(47) H(47A) 0.980 yes
C(47) H(47B) 0.980 yes
C(47) H(47C) 0.980 yes
C(48) H(48A) 0.980 yes
C(48) H(48B) 0.980 yes
C(48) H(48C) 0.980 yes
C(49) H(49) 1.000 yes
C(50) H(50A) 0.980 yes
C(50) H(50B) 0.980 yes
C(50) H(50C) 0.980 yes
C(51) H(51A) 0.980 yes
C(51) H(51B) 0.980 yes
C(51) H(51C) 0.980 yes
C(54) H(54) 0.950 yes
C(55) H(55) 0.950 yes
C(56) H(56) 0.950 yes
C(58) H(58) 1.000 yes
C(59) H(59A) 0.980 yes
C(59) H(59B) 0.980 yes
C(59) H(59C) 0.980 yes
C(60) H(60A) 0.980 yes
C(60) H(60B) 0.980 yes
C(60) H(60C) 0.980 yes
C(61) H(61) 1.000 yes
C(62) H(62A) 0.980 yes
C(62) H(62B) 0.980 yes
C(62) H(62C) 0.980 yes
C(63) H(63A) 0.980 yes
C(63) H(63B) 0.980 yes
C(63) H(63C) 0.980 yes

loop_
_geom_contact_atom_site_label_1
_geom_contact_atom_site_label_2
_geom_contact_distance
_geom_contact_publ_flag
_geom_contact_site_symmetry_2
Pd(1) C(5) 3.412(5) yes .
Pd(1) C(40) 3.535(4) yes .
Pd(1) C(52) 3.471(4) yes .
Pd(2) C(16) 3.521(4) yes .
Pd(2) C(28) 3.468(4) yes .
Cl(1) C(39) 3.548(6) yes .
N(1) C(40) 3.549(5) yes .
N(1) C(58) 2.901(5) yes .
N(1) C(61) 2.886(6) yes .
N(1) C(63) 3.530(8) yes .
N(2) C(46) 2.893(6) yes .
N(2) C(47) 3.533(12) yes .
N(2) C(49) 2.923(5) yes .
N(2) C(52) 3.536(5) yes .
N(3) C(16) 3.554(5) yes .
N(3) C(34) 2.885(5) yes .
N(3) C(36) 3.475(8) yes .
N(3) C(37) 2.898(5) yes .
N(4) C(22) 2.897(4) yes .
N(4) C(25) 2.910(6) yes .
N(4) C(27) 3.509(10) yes .
N(4) C(28) 3.546(5) yes .
C(2) C(5) 2.956(8) yes .
C(3) C(9) 2.993(9) yes .
C(4) C(7) 2.825(8) yes .
C(5) C(8) 2.724(8) yes .
C(6) C(9) 2.733(9) yes .
C(8) C(18) 3.588(8) yes .
C(8) C(19) 3.500(9) yes .
C(10) C(17) 3.278(6) yes .
C(10) C(21) 3.416(5) yes .
C(10) C(25) 3.373(7) yes .
C(10) C(29) 3.411(5) yes .
C(10) C(33) 3.288(6) yes .
C(10) C(34) 3.398(6) yes .
C(11) C(16) 3.581(6) yes .
C(11) C(29) 3.310(6) yes .
C(11) C(33) 3.349(6) yes .
C(11) C(34) 3.541(6) yes .
C(11) C(36) 3.546(8) yes .
C(11) C(37) 3.476(6) yes .
C(12) C(17) 3.484(6) yes .
C(12) C(21) 3.168(6) yes .
C(12) C(22) 3.235(5) yes .
C(12) C(28) 3.572(6) yes .
C(13) C(41) 3.463(6) yes .
C(13) C(45) 3.207(6) yes .
C(13) C(46) 3.274(7) yes .
C(13) C(53) 3.323(6) yes .
C(13) C(57) 3.439(6) yes .
C(13) C(61) 3.389(7) yes .
C(14) C(41) 3.209(6) yes .
C(14) C(45) 3.442(7) yes .
C(14) C(49) 3.292(5) yes .
C(14) C(52) 3.544(6) yes .
C(15) C(40) 3.571(6) yes .
C(15) C(53) 3.400(7) yes .
C(15) C(57) 3.175(6) yes .
C(15) C(58) 3.329(6) yes .
C(16) C(19) 2.748(8) yes .
C(16) C(23) 3.589(7) yes .
C(16) C(27) 3.349(8) yes .
C(17) C(20) 2.794(6) yes .
C(18) C(21) 2.779(7) yes .
C(18) C(26) 2.991(9) yes .
C(18) C(27) 3.360(8) yes .
C(20) C(23) 3.118(10) yes .
C(20) C(24) 3.081(10) yes .
C(28) C(31) 2.735(7) yes .
C(28) C(36) 3.335(7) yes .
C(28) C(38) 3.414(6) yes .
C(29) C(32) 2.797(6) yes .
C(30) C(33) 2.783(6) yes .
C(30) C(38) 3.263(9) yes .
C(30) C(39) 2.970(8) yes .
C(32) C(35) 2.984(7) yes .
C(32) C(36) 3.338(9) yes .
C(40) C(43) 2.736(7) yes .
C(40) C(47) 3.349(9) yes .
C(40) C(50) 3.519(7) yes .
C(41) C(44) 2.803(7) yes .
C(42) C(45) 2.791(6) yes .
C(42) C(50) 3.136(9) yes .
C(42) C(51) 3.045(9) yes .
C(44) C(47) 3.255(9) yes .
C(44) C(48) 3.001(9) yes .
C(52) C(55) 2.730(8) yes .
C(52) C(60) 3.587(7) yes .
C(52) C(63) 3.402(8) yes .
C(53) C(56) 2.784(6) yes .
C(54) C(57) 2.808(7) yes .
C(54) C(62) 2.977(8) yes .
C(54) C(63) 3.311(10) yes .
C(56) C(59) 3.083(10) yes .
C(56) C(60) 3.196(10) yes .
C(9) C(35) 3.572(7) yes 2_555
C(11) C(19) 3.572(8) yes 2_645
C(19) C(11) 3.572(8) yes 2_655
C(35) C(9) 3.572(7) yes 2_545
Pd(1) H(3B) 3.5780 yes .
Pd(1) H(5) 2.8938 yes .
Pd(1) H(46) 3.1423 yes .
Pd(1) H(61) 3.0640 yes .
Pd(2) H(25) 2.8682 yes .
Pd(2) H(26B) 3.5573 yes .
Pd(2) H(34) 3.5789 yes .
Cl(1) H(25) 3.0596 yes .
Cl(1) H(26A) 3.4035 yes .
Cl(1) H(26B) 3.4527 yes .
Cl(1) H(37) 3.3025 yes .
Cl(1) H(39B) 2.8503 yes .
Cl(1) H(48B) 3.5838 yes .
Cl(1) H(59A) 2.8207 yes .
N(1) H(14) 3.1062 yes .
N(1) H(46) 3.3094 yes .
N(1) H(58) 2.4080 yes .
N(1) H(60B) 3.5794 yes .
N(1) H(61) 2.4475 yes .
N(1) H(63A) 3.1289 yes .
N(2) H(2B) 3.4937 yes .
N(2) H(15) 3.1062 yes .
N(2) H(46) 2.4357 yes .
N(2) H(47A) 3.1125 yes .
N(2) H(49) 2.4389 yes .
N(2) H(50C) 3.5829 yes .
N(2) H(58) 3.3818 yes .
N(2) H(61) 3.4829 yes .
N(3) H(12) 3.1090 yes .
N(3) H(22) 3.3744 yes .
N(3) H(25) 3.5656 yes .
N(3) H(34) 2.4616 yes .
N(3) H(36B) 3.0199 yes .
N(3) H(37) 2.4568 yes .
N(3) H(38A) 3.2127 yes .
N(4) H(11) 3.1192 yes .
N(4) H(22) 2.3813 yes .
N(4) H(25) 2.4749 yes .
N(4) H(27B) 3.1162 yes .
N(4) H(34) 3.3170 yes .
C(1) H(5) 2.6541 yes .
C(1) H(9) 2.6993 yes .
C(2) H(3A) 3.2901 yes .
C(2) H(3B) 2.6154 yes .
C(2) H(5) 2.6439 yes .
C(2) H(51A) 3.0433 yes .
C(2) H(61) 3.0986 yes .
C(3) H(2A) 2.6146 yes .
C(3) H(2B) 3.2938 yes .
C(3) H(9) 2.6648 yes .
C(3) H(23C) 3.0740 yes .
C(3) H(34) 3.3268 yes .
C(3) H(35A) 3.4272 yes .
C(4) H(2A) 3.3386 yes .
C(4) H(2B) 2.6140 yes .
C(4) H(3A) 2.6660 yes .
C(4) H(3B) 3.3725 yes .
C(4) H(6) 3.2676 yes .
C(4) H(8) 3.2851 yes .
C(4) H(26B) 3.4847 yes .
C(5) H(2B) 2.6659 yes .
C(5) H(7) 3.2479 yes .
C(5) H(9) 3.2055 yes .
C(5) H(26B) 3.4604 yes .
C(5) H(48B) 3.3220 yes .
C(6) H(8) 3.2167 yes .
C(6) H(48B) 3.5871 yes .
C(7) H(5) 3.2303 yes .
C(7) H(9) 3.2540 yes .
C(8) H(6) 3.2188 yes .
C(8) H(19) 3.5500 yes .
C(9) H(3A) 2.6111 yes .
C(9) H(5) 3.2055 yes .
C(9) H(7) 3.2661 yes .
C(10) H(3A) 3.2774 yes .
C(10) H(11) 3.1933 yes .
C(10) H(12) 3.1816 yes .
C(10) H(22) 3.0082 yes .
C(10) H(25) 2.6016 yes .
C(10) H(34) 2.6377 yes .
C(10) H(37) 2.9550 yes .
C(11) H(22) 3.1501 yes .
C(11) H(34) 3.1562 yes .
C(11) H(36B) 2.7853 yes .
C(11) H(37) 3.0308 yes .
C(11) H(38A) 2.9069 yes .
C(12) H(22) 2.5333 yes .
C(12) H(24A) 3.4479 yes .
C(12) H(25) 3.4279 yes .
C(12) H(27B) 3.2274 yes .
C(13) H(2A) 3.4591 yes .
C(13) H(2B) 3.2515 yes .
C(13) H(14) 3.1824 yes .
C(13) H(15) 3.1917 yes .
C(13) H(46) 2.4894 yes .
C(13) H(49) 3.1320 yes .
C(13) H(58) 2.9059 yes .
C(13) H(61) 2.6079 yes .
C(14) H(46) 3.2912 yes .
C(14) H(47A) 3.1287 yes .
C(14) H(49) 2.6919 yes .
C(14) H(50C) 3.2167 yes .
C(14) H(58) 3.3447 yes .
C(15) H(49) 3.4258 yes .
C(15) H(58) 2.7751 yes .
C(15) H(60B) 3.1846 yes .
C(15) H(61) 3.3349 yes .
C(15) H(63A) 3.1279 yes .
C(16) H(9) 3.5316 yes .
C(16) H(12) 2.7926 yes .
C(16) H(18) 3.2394 yes .
C(16) H(20) 3.2355 yes .
C(16) H(22) 2.5909 yes .
C(16) H(23C) 3.4800 yes .
C(16) H(24A) 3.5880 yes .
C(16) H(25) 2.5760 yes .
C(16) H(27B) 3.0507 yes .
C(17) H(19) 3.2932 yes .
C(17) H(26A) 3.3578 yes .
C(17) H(26B) 2.7040 yes .
C(17) H(26C) 2.7657 yes .
C(17) H(27A) 2.8664 yes .
C(17) H(27B) 2.5391 yes .
C(17) H(27C) 3.3008 yes .
C(18) H(8) 3.4401 yes .
C(18) H(20) 3.2132 yes .
C(18) H(25) 3.2909 yes .
C(18) H(26B) 3.0801 yes .
C(18) H(26C) 2.7876 yes .
C(18) H(27A) 3.3376 yes .
C(18) H(27B) 3.4620 yes .
C(19) H(8) 3.0243 yes .
C(19) H(9) 3.4753 yes .
C(20) H(8) 3.5504 yes .
C(20) H(9) 3.3036 yes .
C(20) H(18) 3.2108 yes .
C(20) H(22) 3.3037 yes .
C(20) H(23B) 2.8618 yes .
C(20) H(23C) 3.3821 yes .
C(20) H(24A) 3.3597 yes .
C(20) H(24B) 2.7983 yes .
C(21) H(9) 3.3528 yes .
C(21) H(12) 3.2610 yes .
C(21) H(19) 3.2500 yes .
C(21) H(23A) 3.3623 yes .
C(21) H(23B) 2.7336 yes .
C(21) H(23C) 2.7115 yes .
C(21) H(24A) 2.7204 yes .
C(21) H(24B) 2.7043 yes .
C(21) H(24C) 3.3522 yes .
C(22) H(12) 3.3428 yes .
C(22) H(20) 2.6433 yes .
C(22) H(34) 3.5845 yes .
C(23) H(3A) 3.1313 yes .
C(23) H(9) 3.5754 yes .
C(23) H(20) 2.9797 yes .
C(23) H(24A) 3.3253 yes .
C(23) H(24B) 2.7159 yes .
C(23) H(24C) 2.6134 yes .
C(23) H(34) 3.5623 yes .
C(24) H(20) 2.9026 yes .
C(24) H(23A) 2.6362 yes .
C(24) H(23B) 2.7020 yes .
C(24) H(23C) 3.3228 yes .
C(25) H(18) 2.7069 yes .
C(26) H(18) 2.7184 yes .
C(26) H(27A) 2.6110 yes .
C(26) H(27B) 3.3399 yes .
C(26) H(27C) 2.8191 yes .
C(26) H(48B) 3.5393 yes .
C(27) H(18) 3.4080 yes .
C(27) H(26A) 2.6877 yes .
C(27) H(26B) 3.3519 yes .
C(27) H(26C) 2.7307 yes .
C(28) H(11) 2.7887 yes .
C(28) H(30) 3.2305 yes .
C(28) H(32) 3.2507 yes .
C(28) H(34) 2.5921 yes .
C(28) H(36B) 3.0761 yes .
C(28) H(37) 2.6075 yes .
C(28) H(38A) 3.2367 yes .
C(29) H(11) 3.4334 yes .
C(29) H(31) 3.2502 yes .
C(29) H(38A) 2.7173 yes .
C(29) H(38B) 2.6954 yes .
C(29) H(38C) 3.3493 yes .
C(29) H(39A) 2.8059 yes .
C(29) H(39B) 2.6763 yes .
C(29) H(39C) 3.3656 yes .
C(30) H(32) 3.2353 yes .
C(30) H(37) 3.2804 yes .
C(30) H(38B) 3.0239 yes .
C(30) H(39A) 2.8062 yes .
C(30) H(39B) 3.0295 yes .
C(30) H(55) 3.5749 yes .
C(31) H(54) 3.2298 yes .
C(32) H(30) 3.2319 yes .
C(32) H(34) 3.2851 yes .
C(32) H(35A) 3.0294 yes .
C(32) H(35B) 2.8247 yes .
C(32) H(36A) 3.1785 yes .
C(32) H(62B) 3.3953 yes .
C(33) H(11) 3.5452 yes .
C(33) H(31) 3.2657 yes .
C(33) H(35A) 2.7000 yes .
C(33) H(35B) 2.8116 yes .
C(33) H(35C) 3.3720 yes .
C(33) H(36A) 2.7500 yes .
C(33) H(36B) 2.6360 yes .
C(33) H(36C) 3.3357 yes .
C(34) H(3B) 3.5800 yes .
C(34) H(32) 2.6943 yes .
C(35) H(3B) 3.2814 yes .
C(35) H(32) 2.7002 yes .
C(35) H(36A) 2.6961 yes .
C(35) H(36B) 3.3440 yes .
C(35) H(36C) 2.6874 yes .
C(36) H(11) 3.5298 yes .
C(36) H(32) 3.3894 yes .
C(36) H(35A) 3.3439 yes .
C(36) H(35B) 2.6804 yes .
C(36) H(35C) 2.7029 yes .
C(37) H(30) 2.6506 yes .
C(38) H(11) 3.4008 yes .
C(38) H(30) 3.2531 yes .
C(38) H(39A) 2.6605 yes .
C(38) H(39B) 3.3458 yes .
C(38) H(39C) 2.7178 yes .
C(39) H(30) 2.6845 yes .
C(39) H(38A) 3.3451 yes .
C(39) H(38B) 2.7447 yes .
C(39) H(38C) 2.6313 yes .
C(39) H(59A) 3.1982 yes .
C(39) H(59B) 3.5629 yes .
C(40) H(2B) 3.2474 yes .
C(40) H(5) 2.9911 yes .
C(40) H(14) 2.7871 yes .
C(40) H(42) 3.2432 yes .
C(40) H(44) 3.2541 yes .
C(40) H(46) 2.5884 yes .
C(40) H(47A) 3.0852 yes .
C(40) H(49) 2.6075 yes .
C(40) H(50C) 3.3302 yes .
C(41) H(2B) 3.1377 yes .
C(41) H(5) 3.3133 yes .
C(41) H(14) 3.2665 yes .
C(41) H(43) 3.2516 yes .
C(41) H(50A) 3.3346 yes .
C(41) H(50B) 2.7736 yes .
C(41) H(50C) 2.6084 yes .
C(41) H(51A) 2.6910 yes .
C(41) H(51B) 2.7904 yes .
C(41) H(51C) 3.3722 yes .
C(42) H(5) 3.4264 yes .
C(42) H(44) 3.2393 yes .
C(42) H(49) 3.3206 yes .
C(42) H(50B) 2.9545 yes .
C(42) H(50C) 3.3018 yes .
C(42) H(51A) 3.1936 yes .
C(42) H(51B) 2.8336 yes .
C(43) H(5) 3.3013 yes .
C(43) H(6) 3.0952 yes .
C(44) H(5) 3.0252 yes .
C(44) H(6) 2.9685 yes .
C(44) H(42) 3.2397 yes .
C(44) H(46) 3.2906 yes .
C(44) H(47A) 3.4827 yes .
C(44) H(47B) 3.0899 yes .
C(44) H(48A) 2.7762 yes .
C(44) H(48B) 3.1391 yes .
C(45) H(5) 2.8502 yes .
C(45) H(43) 3.2689 yes .
C(45) H(47A) 2.5861 yes .
C(45) H(47B) 2.7388 yes .
C(45) H(47C) 3.3108 yes .
C(45) H(48A) 2.7790 yes .
C(45) H(48B) 2.7247 yes .
C(45) H(48C) 3.3755 yes .
C(46) H(44) 2.6806 yes .
C(47) H(44) 3.2805 yes .
C(47) H(48A) 2.7345 yes .
C(47) H(48B) 3.3457 yes .
C(47) H(48C) 2.6943 yes .
C(48) H(44) 2.7400 yes .
C(48) H(47A) 3.3514 yes .
C(48) H(47B) 2.6957 yes .
C(48) H(47C) 2.7200 yes .
C(49) H(2B) 3.3288 yes .
C(49) H(14) 3.3060 yes .
C(49) H(42) 2.6643 yes .
C(50) H(14) 3.3289 yes .
C(50) H(42) 3.0585 yes .
C(50) H(51A) 3.3553 yes .
C(50) H(51B) 2.6682 yes .
C(50) H(51C) 2.7274 yes .
C(51) H(2B) 3.0771 yes .
C(51) H(42) 2.8181 yes .
C(51) H(50A) 2.7479 yes .
C(51) H(50B) 2.6440 yes .
C(51) H(50C) 3.3555 yes .
C(52) H(15) 2.7424 yes .
C(52) H(54) 3.2463 yes .
C(52) H(56) 3.2444 yes .
C(52) H(58) 2.5866 yes .
C(52) H(59A) 3.5598 yes .
C(52) H(60B) 3.4580 yes .
C(52) H(61) 2.5858 yes .
C(52) H(63A) 3.1370 yes .
C(53) H(15) 3.5812 yes .
C(53) H(55) 3.2472 yes .
C(53) H(62A) 2.7512 yes .
C(53) H(62B) 2.6850 yes .
C(53) H(62C) 3.3606 yes .
C(53) H(63A) 2.5983 yes .
C(53) H(63B) 2.8282 yes .
C(53) H(63C) 3.3413 yes .
C(54) H(31) 3.4682 yes .
C(54) H(56) 3.2310 yes .
C(54) H(61) 3.2956 yes .
C(54) H(62A) 2.7576 yes .
C(54) H(62B) 3.0814 yes .
C(54) H(63A) 3.4748 yes .
C(54) H(63B) 3.2132 yes .
C(55) H(30) 3.2754 yes .
C(56) H(39B) 3.2594 yes .
C(56) H(54) 3.2319 yes .
C(56) H(58) 3.3391 yes .
C(56) H(59A) 3.2372 yes .
C(56) H(59B) 2.8654 yes .
C(56) H(60A) 2.9730 yes .
C(56) H(60B) 3.4256 yes .
C(57) H(15) 3.2599 yes .
C(57) H(39B) 3.4988 yes .
C(57) H(55) 3.2622 yes .
C(57) H(59A) 2.6678 yes .
C(57) H(59B) 2.7641 yes .
C(57) H(59C) 3.3569 yes .
C(57) H(60A) 2.7676 yes .
C(57) H(60B) 2.6969 yes .
C(57) H(60C) 3.3705 yes .
C(58) H(15) 3.4686 yes .
C(58) H(56) 2.7069 yes .
C(59) H(39B) 3.2260 yes .
C(59) H(56) 2.9255 yes .
C(59) H(60A) 2.7049 yes .
C(59) H(60B) 3.3621 yes .
C(59) H(60C) 2.7083 yes .
C(60) H(15) 3.5233 yes .
C(60) H(56) 3.0829 yes .
C(60) H(59A) 3.3642 yes .
C(60) H(59B) 2.6906 yes .
C(60) H(59C) 2.7168 yes .
C(61) H(2A) 3.3591 yes .
C(61) H(54) 2.6947 yes .
C(62) H(2A) 3.2347 yes .
C(62) H(35A) 3.4863 yes .
C(62) H(54) 2.7126 yes .
C(62) H(63A) 3.3397 yes .
C(62) H(63B) 2.6420 yes .
C(62) H(63C) 2.7700 yes .
C(63) H(54) 3.3366 yes .
C(63) H(62A) 2.7168 yes .
C(63) H(62B) 3.3451 yes .
C(63) H(62C) 2.6884 yes .
H(2A) H(3A) 3.4400 yes .
H(2A) H(3B) 2.3452 yes .
H(2A) H(51A) 3.0865 yes .
H(2A) H(61) 2.5988 yes .
H(2A) H(62B) 2.9982 yes .
H(2A) H(62C) 2.9295 yes .
H(2B) H(3B) 3.4653 yes .
H(2B) H(5) 2.2434 yes .
H(2B) H(49) 3.2295 yes .
H(2B) H(51A) 2.2188 yes .
H(2B) H(61) 3.5460 yes .
H(3A) H(9) 2.0118 yes .
H(3A) H(23B) 3.5487 yes .
H(3A) H(23C) 2.1811 yes .
H(3A) H(34) 3.2811 yes .
H(3B) H(9) 3.5017 yes .
H(3B) H(23C) 3.3323 yes .
H(3B) H(34) 3.0736 yes .
H(3B) H(35A) 2.5720 yes .
H(3B) H(35C) 3.4094 yes .
H(3B) H(62B) 3.0862 yes .
H(3B) H(62C) 3.5693 yes .
H(5) H(6) 2.3100 yes .
H(5) H(44) 3.4934 yes .
H(5) H(48B) 2.9383 yes .
H(6) H(7) 2.3200 yes .
H(6) H(43) 3.1059 yes .
H(6) H(44) 2.9057 yes .
H(6) H(48B) 3.4024 yes .
H(7) H(8) 2.3377 yes .
H(8) H(9) 2.3256 yes .
H(8) H(18) 3.5792 yes .
H(8) H(19) 2.8931 yes .
H(9) H(23B) 3.4872 yes .
H(9) H(23C) 2.9296 yes .
H(11) H(12) 2.4683 yes .
H(11) H(36B) 2.6314 yes .
H(11) H(37) 3.3818 yes .
H(11) H(38A) 2.5394 yes .
H(12) H(22) 2.7987 yes .
H(12) H(24A) 2.9910 yes .
H(12) H(27B) 3.1243 yes .
H(14) H(15) 2.4554 yes .
H(14) H(47A) 3.0937 yes .
H(14) H(49) 2.8903 yes .
H(14) H(50C) 2.6410 yes .
H(15) H(58) 3.1242 yes .
H(15) H(60B) 2.7773 yes .
H(15) H(63A) 3.0296 yes .
H(18) H(19) 2.3187 yes .
H(18) H(25) 3.5840 yes .
H(18) H(26B) 2.8895 yes .
H(18) H(26C) 2.2290 yes .
H(18) H(27A) 3.1492 yes .
H(19) H(20) 2.2838 yes .
H(20) H(22) 3.5835 yes .
H(20) H(23B) 2.4710 yes .
H(20) H(23C) 3.4279 yes .
H(20) H(24A) 3.3503 yes .
H(20) H(24B) 2.3581 yes .
H(22) H(23A) 2.3518 yes .
H(22) H(23B) 2.8557 yes .
H(22) H(23C) 2.3428 yes .
H(22) H(24A) 2.3100 yes .
H(22) H(24B) 2.8394 yes .
H(22) H(24C) 2.3463 yes .
H(22) H(34) 2.7967 yes .
H(22) H(36B) 3.4089 yes .
H(22) H(36C) 3.2795 yes .
H(23A) H(24A) 3.5122 yes .
H(23A) H(24B) 2.9795 yes .
H(23A) H(24C) 2.3927 yes .
H(23A) H(34) 3.4966 yes .
H(23A) H(35C) 3.5392 yes .
H(23A) H(36C) 3.3882 yes .
H(23B) H(24B) 2.5739 yes .
H(23B) H(24C) 2.9256 yes .
H(23C) H(24C) 3.5021 yes .
H(23C) H(34) 3.1173 yes .
H(23C) H(35C) 3.5743 yes .
H(25) H(26A) 2.3167 yes .
H(25) H(26B) 2.3309 yes .
H(25) H(26C) 2.8389 yes .
H(25) H(27A) 2.8234 yes .
H(25) H(27B) 2.4386 yes .
H(25) H(27C) 2.2271 yes .
H(25) H(37) 3.3790 yes .
H(26A) H(27A) 2.8077 yes .
H(26A) H(27C) 2.6469 yes .
H(26A) H(48B) 3.2595 yes .
H(26A) H(48C) 3.5996 yes .
H(26B) H(27A) 3.5342 yes .
H(26B) H(48B) 2.9594 yes .
H(26C) H(27A) 2.4701 yes .
H(26C) H(27B) 3.5441 yes .
H(26C) H(27C) 3.1861 yes .
H(30) H(31) 2.2974 yes .
H(30) H(37) 3.5569 yes .
H(30) H(38B) 2.8326 yes .
H(30) H(39A) 2.2309 yes .
H(30) H(39B) 2.8398 yes .
H(30) H(55) 3.0036 yes .
H(31) H(32) 2.3168 yes .
H(31) H(54) 2.8846 yes .
H(31) H(55) 3.4050 yes .
H(32) H(34) 3.5746 yes .
H(32) H(35A) 2.8115 yes .
H(32) H(35B) 2.2591 yes .
H(32) H(36A) 3.0376 yes .
H(32) H(62A) 3.4873 yes .
H(32) H(62B) 3.5276 yes .
H(34) H(35A) 2.3652 yes .
H(34) H(35B) 2.8427 yes .
H(34) H(35C) 2.2988 yes .
H(34) H(36A) 2.8440 yes .
H(34) H(36B) 2.3531 yes .
H(34) H(36C) 2.3107 yes .
H(35A) H(36A) 3.5803 yes .
H(35A) H(36C) 3.5848 yes .
H(35A) H(62B) 2.9437 yes .
H(35A) H(62C) 3.3307 yes .
H(35B) H(36A) 2.5062 yes .
H(35B) H(36B) 3.5764 yes .
H(35B) H(36C) 2.9563 yes .
H(35C) H(36A) 3.0028 yes .
H(35C) H(36B) 3.5888 yes .
H(35C) H(36C) 2.5210 yes .
H(37) H(38A) 2.3223 yes .
H(37) H(38B) 2.8530 yes .
H(37) H(38C) 2.3684 yes .
H(37) H(39A) 2.8583 yes .
H(37) H(39B) 2.3966 yes .
H(37) H(39C) 2.3133 yes .
H(38A) H(39A) 3.5833 yes .
H(38A) H(39C) 3.5718 yes .
H(38B) H(39A) 2.5424 yes .
H(38B) H(39C) 3.0970 yes .
H(38C) H(39A) 2.8433 yes .
H(38C) H(39B) 3.5497 yes .
H(38C) H(39C) 2.4823 yes .
H(39A) H(56) 3.4199 yes .
H(39A) H(59B) 3.5973 yes .
H(39B) H(56) 3.3534 yes .
H(39B) H(59A) 2.5191 yes .
H(39B) H(59B) 3.1336 yes .
H(39C) H(59A) 3.0595 yes .
H(39C) H(59B) 3.3892 yes .
H(42) H(43) 2.2841 yes .
H(42) H(50B) 2.6164 yes .
H(42) H(50C) 3.4203 yes .
H(42) H(51A) 3.1033 yes .
H(42) H(51B) 2.3179 yes .
H(43) H(44) 2.3270 yes .
H(44) H(46) 3.5828 yes .
H(44) H(47B) 2.8996 yes .
H(44) H(48A) 2.2255 yes .
H(44) H(48B) 2.9802 yes .
H(46) H(47A) 2.3394 yes .
H(46) H(47B) 2.8238 yes .
H(46) H(47C) 2.2764 yes .
H(46) H(48A) 2.8458 yes .
H(46) H(48B) 2.3378 yes .
H(46) H(48C) 2.3273 yes .
H(46) H(58) 2.7676 yes .
H(47A) H(48C) 3.5934 yes .
H(47A) H(58) 3.5495 yes .
H(47B) H(48A) 2.5529 yes .
H(47B) H(48B) 3.5930 yes .
H(47B) H(48C) 2.9555 yes .
H(47C) H(48A) 3.0532 yes .
H(47C) H(48B) 3.5904 yes .
H(47C) H(48C) 2.5356 yes .
H(47C) H(58) 3.3296 yes .
H(49) H(50A) 2.3110 yes .
H(49) H(50B) 2.8608 yes .
H(49) H(50C) 2.4140 yes .
H(49) H(51A) 2.4067 yes .
H(49) H(51B) 2.8714 yes .
H(49) H(51C) 2.3368 yes .
H(49) H(61) 3.5053 yes .
H(50A) H(51B) 3.0129 yes .
H(50A) H(51C) 2.6035 yes .
H(50B) H(51A) 3.5350 yes .
H(50B) H(51B) 2.4283 yes .
H(50B) H(51C) 2.9470 yes .
H(50C) H(51B) 3.5419 yes .
H(54) H(55) 2.3113 yes .
H(54) H(61) 3.5867 yes .
H(54) H(62A) 2.2035 yes .
H(54) H(62B) 2.9148 yes .
H(54) H(63B) 3.0087 yes .
H(55) H(56) 2.2883 yes .
H(56) H(59A) 3.2407 yes .
H(56) H(59B) 2.4251 yes .
H(56) H(60A) 2.6031 yes .
H(56) H(60B) 3.4882 yes .
H(58) H(59A) 2.3808 yes .
H(58) H(59B) 2.8599 yes .
H(58) H(59C) 2.3291 yes .
H(58) H(60A) 2.8696 yes .
H(58) H(60B) 2.3830 yes .
H(58) H(60C) 2.3488 yes .
H(59A) H(60A) 3.5917 yes .
H(59B) H(60A) 2.5091 yes .
H(59B) H(60B) 3.5847 yes .
H(59B) H(60C) 2.9723 yes .
H(59C) H(60A) 3.0063 yes .
H(59C) H(60C) 2.5410 yes .
H(61) H(62A) 2.8370 yes .
H(61) H(62B) 2.3309 yes .
H(61) H(62C) 2.3151 yes .
H(61) H(63A) 2.4013 yes .
H(61) H(63B) 2.8344 yes .
H(61) H(63C) 2.2617 yes .
H(62A) H(63A) 3.5618 yes .
H(62A) H(63B) 2.4865 yes .
H(62A) H(63C) 3.1121 yes .
H(62B) H(63B) 3.5531 yes .
H(62C) H(63B) 2.8760 yes .
H(62C) H(63C) 2.5937 yes .
C(3) H(7) 3.5408 yes 2_545
C(3) H(8) 3.4810 yes 2_545
C(4) H(35C) 3.0778 yes 2_555
C(5) H(35C) 3.2552 yes 2_555
C(6) H(23A) 3.4372 yes 2_555
C(6) H(23C) 3.5049 yes 2_555
C(6) H(35C) 3.5438 yes 2_555
C(6) H(62A) 3.5344 yes 1_565
C(7) H(3A) 3.4510 yes 2_555
C(7) H(3B) 3.4760 yes 2_555
C(7) H(23C) 3.3663 yes 2_555
C(7) H(32) 3.1969 yes 1_565
C(7) H(35B) 3.2747 yes 1_565
C(8) H(3B) 3.1646 yes 2_555
C(8) H(35A) 3.3791 yes 2_555
C(8) H(35C) 3.4005 yes 2_555
C(9) H(35A) 3.2537 yes 2_555
C(9) H(35C) 3.1385 yes 2_555
C(12) H(36A) 3.5069 yes 2_655
C(14) H(63A) 3.4962 yes 2_556
C(17) H(11) 3.5752 yes 2_655
C(18) H(11) 3.1219 yes 2_655
C(18) H(12) 3.3808 yes 2_655
C(19) H(11) 2.8443 yes 2_655
C(19) H(12) 3.5261 yes 2_655
C(19) H(36A) 3.5131 yes 1_565
C(20) H(11) 3.0364 yes 2_655
C(20) H(38A) 3.2524 yes 2_655
C(21) H(11) 3.4780 yes 2_655
C(23) H(6) 3.4809 yes 2_545
C(23) H(43) 3.1809 yes 2_545
C(24) H(27A) 3.1821 yes 2_645
C(24) H(38A) 3.5685 yes 2_655
C(24) H(38B) 3.4323 yes 2_655
C(24) H(60C) 3.3420 yes 1_554
C(26) H(31) 3.0511 yes 1_565
C(26) H(60A) 3.5754 yes 2_656
C(27) H(24C) 3.4848 yes 2_655
C(27) H(36B) 3.3898 yes 2_655
C(27) H(36C) 3.4319 yes 2_655
C(27) H(51B) 3.1281 yes 1_655
C(27) H(60A) 3.4941 yes 2_656
C(30) H(59C) 3.4390 yes 2_646
C(31) H(26C) 2.8660 yes 1_545
C(32) H(18) 3.3552 yes 1_545
C(32) H(26C) 3.2261 yes 1_545
C(35) H(7) 3.2833 yes 1_545
C(36) H(12) 3.2436 yes 2_645
C(36) H(27B) 2.9427 yes 2_645
C(36) H(51B) 3.4436 yes 2_545
C(38) H(24B) 3.1883 yes 2_645
C(38) H(47C) 3.1367 yes 2_646
C(38) H(50A) 3.4934 yes 1_655
C(38) H(51C) 3.3177 yes 1_655
C(39) H(47C) 3.1787 yes 2_646
C(41) H(15) 3.5182 yes 2_556
C(42) H(15) 3.1020 yes 2_556
C(42) H(23A) 3.2590 yes 2_555
C(42) H(60B) 3.0456 yes 2_556
C(43) H(15) 2.8354 yes 2_556
C(43) H(23A) 3.0543 yes 2_555
C(43) H(60B) 3.3928 yes 2_556
C(43) H(63B) 3.2006 yes 1_565
C(44) H(14) 3.4831 yes 2_556
C(44) H(15) 3.0214 yes 2_556
C(44) H(63B) 3.1778 yes 1_565
C(45) H(15) 3.4648 yes 2_556
C(47) H(38B) 3.5460 yes 2_656
C(47) H(38C) 3.2912 yes 2_656
C(47) H(39A) 3.5623 yes 2_656
C(47) H(50A) 3.5641 yes 2_556
C(47) H(63A) 3.5967 yes 2_556
C(48) H(54) 3.5714 yes 1_565
C(50) H(38C) 3.4482 yes 1_455
C(50) H(47B) 3.4009 yes 2_546
C(51) H(27C) 3.4720 yes 1_455
C(51) H(36C) 3.2305 yes 2_555
C(51) H(38C) 3.5607 yes 1_455
C(54) H(48A) 3.2705 yes 1_545
C(55) H(48A) 3.4808 yes 1_545
C(55) H(50C) 3.4638 yes 2_546
C(56) H(50B) 3.4944 yes 2_546
C(56) H(50C) 3.5560 yes 2_546
C(59) H(30) 3.3949 yes 2_656
C(59) H(55) 3.2738 yes 2_656
C(60) H(24C) 3.3469 yes 1_556
C(60) H(42) 3.4687 yes 2_546
C(60) H(50B) 3.4953 yes 2_546
C(63) H(14) 3.2508 yes 2_546
C(63) H(43) 3.4213 yes 1_545
C(63) H(44) 3.5023 yes 1_545
C(63) H(47A) 3.3726 yes 2_546
H(2A) H(8) 3.1310 yes 2_545
H(2B) H(35C) 3.3861 yes 2_555
H(3A) C(7) 3.4510 yes 2_545
H(3A) H(7) 3.0370 yes 2_545
H(3B) C(7) 3.4760 yes 2_545
H(3B) C(8) 3.1646 yes 2_545
H(3B) H(7) 3.3938 yes 2_545
H(3B) H(8) 2.8190 yes 2_545
H(6) C(23) 3.4809 yes 2_555
H(6) H(23A) 3.1319 yes 2_555
H(6) H(23B) 3.3445 yes 2_555
H(6) H(23C) 3.3915 yes 2_555
H(6) H(62A) 2.7864 yes 1_565
H(7) C(3) 3.5408 yes 2_555
H(7) C(35) 3.2833 yes 1_565
H(7) H(3A) 3.0370 yes 2_555
H(7) H(3B) 3.3938 yes 2_555
H(7) H(9) 3.5890 yes 2_555
H(7) H(23C) 3.1308 yes 2_555
H(7) H(32) 2.8243 yes 1_565
H(7) H(35A) 3.1566 yes 1_565
H(7) H(35B) 2.5558 yes 1_565
H(7) H(62A) 3.3011 yes 1_565
H(8) C(3) 3.4810 yes 2_555
H(8) H(2A) 3.1310 yes 2_555
H(8) H(3B) 2.8190 yes 2_555
H(8) H(35A) 3.5025 yes 2_555
H(8) H(35B) 3.2353 yes 1_565
H(9) H(7) 3.5890 yes 2_545
H(9) H(35A) 3.3145 yes 2_555
H(9) H(35C) 3.5405 yes 2_555
H(11) C(17) 3.5752 yes 2_645
H(11) C(18) 3.1219 yes 2_645
H(11) C(19) 2.8443 yes 2_645
H(11) C(20) 3.0364 yes 2_645
H(11) C(21) 3.4780 yes 2_645
H(11) H(18) 3.5278 yes 2_645
H(11) H(19) 3.1061 yes 2_645
H(11) H(20) 3.4052 yes 2_645
H(12) C(18) 3.3808 yes 2_645
H(12) C(19) 3.5261 yes 2_645
H(12) C(36) 3.2436 yes 2_655
H(12) H(18) 3.0766 yes 2_645
H(12) H(19) 3.3439 yes 2_645
H(12) H(36A) 2.6883 yes 2_655
H(12) H(36B) 2.9334 yes 2_655
H(14) C(44) 3.4831 yes 2_546
H(14) C(63) 3.2508 yes 2_556
H(14) H(44) 3.1344 yes 2_546
H(14) H(47B) 3.4571 yes 2_546
H(14) H(63A) 2.7312 yes 2_556
H(14) H(63B) 2.8872 yes 2_556
H(15) C(41) 3.5182 yes 2_546
H(15) C(42) 3.1020 yes 2_546
H(15) C(43) 2.8354 yes 2_546
H(15) C(44) 3.0214 yes 2_546
H(15) C(45) 3.4648 yes 2_546
H(15) H(42) 3.5239 yes 2_546
H(15) H(43) 3.1147 yes 2_546
H(15) H(44) 3.3877 yes 2_546
H(18) C(32) 3.3552 yes 1_565
H(18) H(11) 3.5278 yes 2_655
H(18) H(12) 3.0766 yes 2_655
H(18) H(32) 2.8959 yes 1_565
H(18) H(36A) 3.0595 yes 1_565
H(19) H(11) 3.1061 yes 2_655
H(19) H(12) 3.3439 yes 2_655
H(19) H(36A) 2.8211 yes 1_565
H(19) H(51A) 3.3152 yes 2_555
H(19) H(51C) 3.1695 yes 2_555
H(20) H(11) 3.4052 yes 2_655
H(20) H(38A) 2.8599 yes 2_655
H(20) H(62C) 3.5639 yes 2_555
H(20) H(63C) 3.3889 yes 2_555
H(22) H(27A) 3.5219 yes 2_645
H(23A) C(6) 3.4372 yes 2_545
H(23A) C(42) 3.2590 yes 2_545
H(23A) C(43) 3.0543 yes 2_545
H(23A) H(6) 3.1319 yes 2_545
H(23A) H(42) 2.9577 yes 2_545
H(23A) H(43) 2.5703 yes 2_545
H(23B) H(6) 3.3445 yes 2_545
H(23B) H(43) 2.9223 yes 2_545
H(23B) H(62A) 3.5073 yes 2_555
H(23B) H(62C) 2.9267 yes 2_555
H(23B) H(63B) 3.4641 yes 2_555
H(23B) H(63C) 3.2287 yes 2_555
H(23C) C(6) 3.5049 yes 2_545
H(23C) C(7) 3.3663 yes 2_545
H(23C) H(6) 3.3915 yes 2_545
H(23C) H(7) 3.1308 yes 2_545
H(24A) H(27A) 2.9081 yes 2_645
H(24A) H(38A) 3.4510 yes 2_655
H(24A) H(38B) 3.4024 yes 2_655
H(24A) H(60C) 3.4383 yes 1_554
H(24B) C(38) 3.1883 yes 2_655
H(24B) H(38A) 2.8361 yes 2_655
H(24B) H(38B) 2.6638 yes 2_655
H(24B) H(60C) 3.1836 yes 1_554
H(24C) C(27) 3.4848 yes 2_645
H(24C) C(60) 3.3469 yes 1_554
H(24C) H(27A) 2.6226 yes 2_645
H(24C) H(42) 2.9483 yes 2_545
H(24C) H(43) 3.2308 yes 2_545
H(24C) H(60A) 3.5190 yes 1_554
H(24C) H(60B) 3.1311 yes 1_554
H(24C) H(60C) 2.8734 yes 1_554
H(26A) H(31) 3.1430 yes 1_565
H(26A) H(60A) 2.8419 yes 2_656
H(26B) H(31) 3.1373 yes 1_565
H(26C) C(31) 2.8660 yes 1_565
H(26C) C(32) 3.2261 yes 1_565
H(26C) H(31) 2.4148 yes 1_565
H(26C) H(32) 3.0756 yes 1_565
H(26C) H(60A) 3.5673 yes 2_656
H(27A) C(24) 3.1821 yes 2_655
H(27A) H(22) 3.5219 yes 2_655
H(27A) H(24A) 2.9081 yes 2_655
H(27A) H(24C) 2.6226 yes 2_655
H(27A) H(36B) 3.4953 yes 2_655
H(27A) H(36C) 3.4819 yes 2_655
H(27A) H(51B) 3.4886 yes 1_655
H(27A) H(60A) 3.2050 yes 2_656
H(27B) C(36) 2.9427 yes 2_655
H(27B) H(36A) 3.2071 yes 2_655
H(27B) H(36B) 2.5066 yes 2_655
H(27B) H(36C) 2.6710 yes 2_655
H(27B) H(51B) 2.8447 yes 1_655
H(27C) C(51) 3.4720 yes 1_655
H(27C) H(42) 3.4343 yes 1_655
H(27C) H(50B) 2.8457 yes 1_655
H(27C) H(51B) 2.6209 yes 1_655
H(27C) H(51C) 3.5903 yes 1_655
H(27C) H(60A) 2.9718 yes 2_656
H(30) C(59) 3.3949 yes 2_646
H(30) H(59B) 3.5027 yes 2_646
H(30) H(59C) 2.5193 yes 2_646
H(30) H(60C) 3.2447 yes 2_646
H(31) C(26) 3.0511 yes 1_545
H(31) H(26A) 3.1430 yes 1_545
H(31) H(26B) 3.1373 yes 1_545
H(31) H(26C) 2.4148 yes 1_545
H(32) C(7) 3.1969 yes 1_545
H(32) H(7) 2.8243 yes 1_545
H(32) H(18) 2.8959 yes 1_545
H(32) H(26C) 3.0756 yes 1_545
H(35A) C(8) 3.3791 yes 2_545
H(35A) C(9) 3.2537 yes 2_545
H(35A) H(7) 3.1566 yes 1_545
H(35A) H(8) 3.5025 yes 2_545
H(35A) H(9) 3.3145 yes 2_545
H(35B) C(7) 3.2747 yes 1_545
H(35B) H(7) 2.5558 yes 1_545
H(35B) H(8) 3.2353 yes 1_545
H(35C) C(4) 3.0778 yes 2_545
H(35C) C(5) 3.2552 yes 2_545
H(35C) C(6) 3.5438 yes 2_545
H(35C) C(8) 3.4005 yes 2_545
H(35C) C(9) 3.1385 yes 2_545
H(35C) H(2B) 3.3861 yes 2_545
H(35C) H(9) 3.5405 yes 2_545
H(36A) C(12) 3.5069 yes 2_645
H(36A) C(19) 3.5131 yes 1_545
H(36A) H(12) 2.6883 yes 2_645
H(36A) H(18) 3.0595 yes 1_545
H(36A) H(19) 2.8211 yes 1_545
H(36A) H(27B) 3.2071 yes 2_645
H(36A) H(51A) 3.3964 yes 2_545
H(36A) H(51B) 3.4362 yes 2_545
H(36B) C(27) 3.3898 yes 2_645
H(36B) H(12) 2.9334 yes 2_645
H(36B) H(27A) 3.4953 yes 2_645
H(36B) H(27B) 2.5066 yes 2_645
H(36C) C(27) 3.4319 yes 2_645
H(36C) C(51) 3.2305 yes 2_545
H(36C) H(27A) 3.4819 yes 2_645
H(36C) H(27B) 2.6710 yes 2_645
H(36C) H(51A) 2.9661 yes 2_545
H(36C) H(51B) 2.6616 yes 2_545
H(38A) C(20) 3.2524 yes 2_645
H(38A) C(24) 3.5685 yes 2_645
H(38A) H(20) 2.8599 yes 2_645
H(38A) H(24A) 3.4510 yes 2_645
H(38A) H(24B) 2.8361 yes 2_645
H(38A) H(51C) 3.0611 yes 1_655
H(38B) C(24) 3.4323 yes 2_645
H(38B) C(47) 3.5460 yes 2_646
H(38B) H(24A) 3.4024 yes 2_645
H(38B) H(24B) 2.6638 yes 2_645
H(38B) H(47C) 2.7577 yes 2_646
H(38B) H(60C) 3.1412 yes 2_646
H(38C) C(47) 3.2912 yes 2_646
H(38C) C(50) 3.4482 yes 1_655
H(38C) C(51) 3.5607 yes 1_655
H(38C) H(47A) 3.5206 yes 2_646
H(38C) H(47B) 3.1371 yes 2_646
H(38C) H(47C) 2.7287 yes 2_646
H(38C) H(50A) 2.5657 yes 1_655
H(38C) H(51C) 2.7107 yes 1_655
H(39A) C(47) 3.5623 yes 2_646
H(39A) H(47C) 2.6351 yes 2_646
H(39A) H(48C) 3.1654 yes 2_646
H(39A) H(59C) 2.9921 yes 2_646
H(39C) H(47B) 3.4808 yes 2_646
H(39C) H(47C) 2.9573 yes 2_646
H(39C) H(48C) 3.3476 yes 2_646
H(39C) H(50A) 2.9515 yes 1_655
H(42) C(60) 3.4687 yes 2_556
H(42) H(15) 3.5239 yes 2_556
H(42) H(23A) 2.9577 yes 2_555
H(42) H(24C) 2.9483 yes 2_555
H(42) H(27C) 3.4343 yes 1_455
H(42) H(60B) 2.6196 yes 2_556
H(43) C(23) 3.1809 yes 2_555
H(43) C(63) 3.4213 yes 1_565
H(43) H(15) 3.1147 yes 2_556
H(43) H(23A) 2.5703 yes 2_555
H(43) H(23B) 2.9223 yes 2_555
H(43) H(24C) 3.2308 yes 2_555
H(43) H(60B) 3.2558 yes 2_556
H(43) H(63B) 2.5933 yes 1_565
H(43) H(63C) 3.4384 yes 1_565
H(44) C(63) 3.5023 yes 1_565
H(44) H(14) 3.1344 yes 2_556
H(44) H(15) 3.3877 yes 2_556
H(44) H(54) 3.0865 yes 1_565
H(44) H(62A) 3.4593 yes 1_565
H(44) H(63B) 2.5529 yes 1_565
H(47A) C(63) 3.3726 yes 2_556
H(47A) H(38C) 3.5206 yes 2_656
H(47A) H(63A) 2.7101 yes 2_556
H(47A) H(63C) 3.2290 yes 2_556
H(47B) C(50) 3.4009 yes 2_556
H(47B) H(14) 3.4571 yes 2_556
H(47B) H(38C) 3.1371 yes 2_656
H(47B) H(39C) 3.4808 yes 2_656
H(47B) H(49) 3.4755 yes 2_556
H(47B) H(50A) 2.7547 yes 2_556
H(47B) H(50C) 3.2688 yes 2_556
H(47C) C(38) 3.1367 yes 2_656
H(47C) C(39) 3.1787 yes 2_656
H(47C) H(38B) 2.7577 yes 2_656
H(47C) H(38C) 2.7287 yes 2_656
H(47C) H(39A) 2.6351 yes 2_656
H(47C) H(39C) 2.9573 yes 2_656
H(47C) H(50A) 3.5492 yes 2_556
H(48A) C(54) 3.2705 yes 1_565
H(48A) C(55) 3.4808 yes 1_565
H(48A) H(54) 2.6677 yes 1_565
H(48A) H(55) 3.0517 yes 1_565
H(48C) H(39A) 3.1654 yes 2_656
H(48C) H(39C) 3.3476 yes 2_656
H(48C) H(59B) 3.1947 yes 2_656
H(49) H(47B) 3.4755 yes 2_546
H(50A) C(38) 3.4934 yes 1_455
H(50A) C(47) 3.5641 yes 2_546
H(50A) H(38C) 2.5657 yes 1_455
H(50A) H(39C) 2.9515 yes 1_455
H(50A) H(47B) 2.7547 yes 2_546
H(50A) H(47C) 3.5492 yes 2_546
H(50B) C(56) 3.4944 yes 2_556
H(50B) C(60) 3.4953 yes 2_556
H(50B) H(27C) 2.8457 yes 1_455
H(50B) H(56) 3.5115 yes 2_556
H(50B) H(60A) 3.1401 yes 2_556
H(50B) H(60B) 2.9832 yes 2_556
H(50C) C(55) 3.4638 yes 2_556
H(50C) C(56) 3.5560 yes 2_556
H(50C) H(47B) 3.2688 yes 2_546
H(51A) H(19) 3.3152 yes 2_545
H(51A) H(36A) 3.3964 yes 2_555
H(51A) H(36C) 2.9661 yes 2_555
H(51B) C(27) 3.1281 yes 1_455
H(51B) C(36) 3.4436 yes 2_555
H(51B) H(27A) 3.4886 yes 1_455
H(51B) H(27B) 2.8447 yes 1_455
H(51B) H(27C) 2.6209 yes 1_455
H(51B) H(36A) 3.4362 yes 2_555
H(51B) H(36C) 2.6616 yes 2_555
H(51C) C(38) 3.3177 yes 1_455
H(51C) H(19) 3.1695 yes 2_545
H(51C) H(27C) 3.5903 yes 1_455
H(51C) H(38A) 3.0611 yes 1_455
H(51C) H(38C) 2.7107 yes 1_455
H(54) C(48) 3.5714 yes 1_545
H(54) H(44) 3.0865 yes 1_545
H(54) H(48A) 2.6677 yes 1_545
H(55) C(59) 3.2738 yes 2_646
H(55) H(48A) 3.0517 yes 1_545
H(55) H(59A) 3.3123 yes 2_646
H(55) H(59B) 3.1029 yes 2_646
H(55) H(59C) 2.8706 yes 2_646
H(56) H(50B) 3.5115 yes 2_546
H(59A) H(55) 3.3123 yes 2_656
H(59B) H(30) 3.5027 yes 2_656
H(59B) H(48C) 3.1947 yes 2_646
H(59B) H(55) 3.1029 yes 2_656
H(59C) C(30) 3.4390 yes 2_656
H(59C) H(30) 2.5193 yes 2_656
H(59C) H(39A) 2.9921 yes 2_656
H(59C) H(55) 2.8706 yes 2_656
H(60A) C(26) 3.5754 yes 2_646
H(60A) C(27) 3.4941 yes 2_646
H(60A) H(24C) 3.5190 yes 1_556
H(60A) H(26A) 2.8419 yes 2_646
H(60A) H(26C) 3.5673 yes 2_646
H(60A) H(27A) 3.2050 yes 2_646
H(60A) H(27C) 2.9718 yes 2_646
H(60A) H(50B) 3.1401 yes 2_546
H(60B) C(42) 3.0456 yes 2_546
H(60B) C(43) 3.3928 yes 2_546
H(60B) H(24C) 3.1311 yes 1_556
H(60B) H(42) 2.6196 yes 2_546
H(60B) H(43) 3.2558 yes 2_546
H(60B) H(50B) 2.9832 yes 2_546
H(60C) C(24) 3.3420 yes 1_556
H(60C) H(24A) 3.4383 yes 1_556
H(60C) H(24B) 3.1836 yes 1_556
H(60C) H(24C) 2.8734 yes 1_556
H(60C) H(30) 3.2447 yes 2_656
H(60C) H(38B) 3.1412 yes 2_656
H(62A) C(6) 3.5344 yes 1_545
H(62A) H(6) 2.7864 yes 1_545
H(62A) H(7) 3.3011 yes 1_545
H(62A) H(23B) 3.5073 yes 2_545
H(62A) H(44) 3.4593 yes 1_545
H(62C) H(20) 3.5639 yes 2_545
H(62C) H(23B) 2.9267 yes 2_545
H(63A) C(14) 3.4962 yes 2_546
H(63A) C(47) 3.5967 yes 2_546
H(63A) H(14) 2.7312 yes 2_546
H(63A) H(47A) 2.7101 yes 2_546
H(63B) C(43) 3.2006 yes 1_545
H(63B) C(44) 3.1778 yes 1_545
H(63B) H(14) 2.8872 yes 2_546
H(63B) H(23B) 3.4641 yes 2_545
H(63B) H(43) 2.5933 yes 1_545
H(63B) H(44) 2.5529 yes 1_545
H(63C) H(20) 3.3889 yes 2_545
H(63C) H(23B) 3.2287 yes 2_545
H(63C) H(43) 3.4384 yes 1_545
H(63C) H(47A) 3.2290 yes 2_546

loop_
_geom_torsion_atom_site_label_1
_geom_torsion_atom_site_label_2
_geom_torsion_atom_site_label_3
_geom_torsion_atom_site_label_4
_geom_torsion
_geom_torsion_publ_flag
Cl(1) Pd(1) Pd(2) C(1) -154.81(4) no
Cl(1) Pd(1) Pd(2) C(10) 43.28(6) no
Pd(2) Pd(1) C(1) C(2) 148.3(2) no
Pd(2) Pd(1) C(1) C(3) 35.54(15) no
Pd(2) Pd(1) C(1) C(4) -100.11(19) no
C(1) Pd(1) Pd(2) Cl(1) 154.81(13) no
C(1) Pd(1) Pd(2) C(3) -22.25(13) no
Pd(2) Pd(1) C(2) C(1) -25.8(2) no
C(2) Pd(1) Pd(2) C(1) 17.83(16) no
C(2) Pd(1) Pd(2) C(3) -4.42(16) no
C(2) Pd(1) Pd(2) C(10) -144.08(17) no
Cl(1) Pd(1) C(1) Pd(2) 22.59(11) no
Cl(1) Pd(1) C(1) C(3) 58.1(2) no
Cl(1) Pd(1) C(1) C(4) -77.52(19) no
C(1) Pd(1) Cl(1) Pd(2) -22.08(12) no
Cl(1) Pd(1) C(2) C(1) -14.9(5) no
C(2) Pd(1) Cl(1) Pd(2) -12.9(3) no
Cl(1) Pd(1) C(13) N(1) -63.6(3) no
Cl(1) Pd(1) C(13) N(2) 118.5(2) no
C(2) Pd(1) C(1) Pd(2) -148.3(3) no
C(2) Pd(1) C(1) C(3) -112.8(4) no
C(2) Pd(1) C(1) C(4) 111.5(4) no
C(1) Pd(1) C(13) N(1) 124.9(2) no
C(1) Pd(1) C(13) N(2) -52.9(4) no
C(13) Pd(1) C(1) C(2) -17.3(3) no
C(13) Pd(1) C(1) C(3) -130.1(2) no
C(13) Pd(1) C(1) C(4) 94.2(3) no
C(2) Pd(1) C(13) N(1) 114.7(3) no
C(2) Pd(1) C(13) N(2) -63.1(3) no
Pd(1) Pd(2) C(1) C(2) -28.53(17) no
Pd(1) Pd(2) C(1) C(3) -140.86(19) no
Pd(1) Pd(2) C(1) C(4) 103.89(18) no
Pd(1) Pd(2) C(3) C(1) 32.76(19) no
Cl(1) Pd(2) C(1) Pd(1) -22.77(11) no
Cl(1) Pd(2) C(1) C(2) -51.3(3) no
Cl(1) Pd(2) C(1) C(4) 81.12(17) no
C(1) Pd(2) Cl(1) Pd(1) 23.19(12) no
Cl(1) Pd(2) C(3) C(1) 28.3(4) no
C(3) Pd(2) Cl(1) Pd(1) 5.3(3) no
Cl(1) Pd(2) C(10) N(3) 70.4(2) no
Cl(1) Pd(2) C(10) N(4) -98.8(2) no
C(3) Pd(2) C(1) Pd(1) 140.9(3) no
C(3) Pd(2) C(1) C(2) 112.3(4) no
C(3) Pd(2) C(1) C(4) -115.3(3) no
C(1) Pd(2) C(10) N(3) -124.6(2) no
C(1) Pd(2) C(10) N(4) 66.1(3) no
C(10) Pd(2) C(1) C(2) 144.0(2) no
C(10) Pd(2) C(1) C(3) 31.7(3) no
C(10) Pd(2) C(1) C(4) -83.6(3) no
C(3) Pd(2) C(10) N(3) -105.8(3) no
C(3) Pd(2) C(10) N(4) 85.0(3) no
C(10) Pd(2) C(3) C(1) -158.25(19) no
C(13) N(1) C(15) C(14) -0.7(4) no
C(15) N(1) C(13) N(2) 0.7(3) no
C(13) N(1) C(52) C(53) -83.2(5) no
C(13) N(1) C(52) C(57) 100.8(4) no
C(52) N(1) C(13) Pd(1) 7.4(5) no
C(15) N(1) C(52) C(53) 102.2(4) no
C(15) N(1) C(52) C(57) -73.8(5) no
C(13) N(2) C(14) C(15) 0.1(4) no
C(14) N(2) C(13) N(1) -0.5(3) no
C(13) N(2) C(40) C(41) 109.1(4) no
C(13) N(2) C(40) C(45) -73.5(4) no
C(40) N(2) C(13) Pd(1) -3.9(5) no
C(14) N(2) C(40) C(41) -72.6(4) no
C(14) N(2) C(40) C(45) 104.8(4) no
C(10) N(3) C(11) C(12) 0.3(3) no
C(11) N(3) C(10) N(4) 0.7(3) no
C(10) N(3) C(28) C(29) -99.6(4) no
C(10) N(3) C(28) C(33) 82.2(4) no
C(28) N(3) C(10) Pd(2) 14.9(4) no
C(11) N(3) C(28) C(29) 86.7(4) no
C(11) N(3) C(28) C(33) -91.5(4) no
C(10) N(4) C(12) C(11) 1.6(3) no
C(12) N(4) C(10) N(3) -1.4(3) no
C(10) N(4) C(16) C(17) 79.9(4) no
C(10) N(4) C(16) C(21) -103.1(4) no
C(16) N(4) C(10) Pd(2) -17.3(4) no
C(12) N(4) C(16) C(17) -108.0(4) no
C(12) N(4) C(16) C(21) 69.0(4) no
Pd(1) C(1) C(3) Pd(2) -38.1(2) no
Pd(1) C(1) C(4) C(5) -35.9(4) no
Pd(1) C(1) C(4) C(9) 148.7(2) no
Pd(2) C(1) C(2) Pd(1) 31.3(3) no
Pd(2) C(1) C(4) C(5) -104.6(3) no
Pd(2) C(1) C(4) C(9) 80.0(3) no
C(2) C(1) C(3) Pd(2) -101.0(3) no
C(3) C(1) C(2) Pd(1) 97.6(3) no
C(2) C(1) C(4) C(5) 25.4(4) no
C(2) C(1) C(4) C(9) -150.0(3) no
C(4) C(1) C(2) Pd(1) -95.4(3) no
C(3) C(1) C(4) C(9) 17.0(4) no
C(4) C(1) C(3) Pd(2) 92.3(3) no
C(5) C(4) C(9) C(8) -0.7(6) no
C(9) C(4) C(5) C(6) -1.2(7) no
C(4) C(5) C(6) C(7) 2.4(9) no
C(5) C(6) C(7) C(8) -1.5(8) no
C(6) C(7) C(8) C(9) -0.3(7) no
C(7) C(8) C(9) C(4) 1.4(7) no
N(3) C(11) C(12) N(4) -1.1(4) no
N(2) C(14) C(15) N(1) 0.3(4) no
N(4) C(16) C(17) C(25) -3.2(6) no
N(4) C(16) C(21) C(22) 4.7(6) no
C(17) C(16) C(21) C(20) -0.7(6) no
C(21) C(16) C(17) C(18) 0.4(6) no
C(16) C(17) C(18) C(19) -0.2(7) no
C(16) C(17) C(25) C(26) -142.0(4) no
C(16) C(17) C(25) C(27) 90.3(5) no
C(18) C(17) C(25) C(26) 37.6(6) no
C(18) C(17) C(25) C(27) -90.1(6) no
C(17) C(18) C(19) C(20) 0.4(9) no
C(18) C(19) C(20) C(21) -0.7(9) no
C(19) C(20) C(21) C(16) 0.9(8) no
C(16) C(21) C(22) C(23) 113.4(4) no
C(16) C(21) C(22) C(24) -122.2(4) no
C(20) C(21) C(22) C(23) -64.2(6) no
C(20) C(21) C(22) C(24) 60.2(6) no
N(3) C(28) C(29) C(37) -0.1(6) no
N(3) C(28) C(33) C(34) -0.8(6) no
C(29) C(28) C(33) C(32) -0.9(6) no
C(33) C(28) C(29) C(30) 1.1(7) no
C(28) C(29) C(30) C(31) -1.4(8) no
C(28) C(29) C(37) C(38) -94.6(5) no
C(28) C(29) C(37) C(39) 141.1(4) no
C(30) C(29) C(37) C(38) 82.1(6) no
C(30) C(29) C(37) C(39) -42.2(7) no
C(29) C(30) C(31) C(32) 1.5(10) no
C(30) C(31) C(32) C(33) -1.2(9) no
C(31) C(32) C(33) C(28) 0.9(8) no
C(28) C(33) C(34) C(35) -145.1(4) no
C(28) C(33) C(34) C(36) 88.5(5) no
C(32) C(33) C(34) C(35) 37.0(6) no
C(32) C(33) C(34) C(36) -89.4(5) no
N(2) C(40) C(41) C(49) -0.4(5) no
N(2) C(40) C(45) C(46) -0.1(5) no
C(41) C(40) C(45) C(44) 0.6(6) no
C(45) C(40) C(41) C(42) 0.7(6) no
C(40) C(41) C(42) C(43) -1.3(6) no
C(40) C(41) C(49) C(50) 108.5(4) no
C(40) C(41) C(49) C(51) -128.7(4) no
C(42) C(41) C(49) C(50) -69.7(5) no
C(42) C(41) C(49) C(51) 53.1(5) no
C(41) C(42) C(43) C(44) 0.6(7) no
C(42) C(43) C(44) C(45) 0.8(7) no
C(43) C(44) C(45) C(40) -1.3(6) no
C(40) C(45) C(46) C(47) -92.1(5) no
C(40) C(45) C(46) C(48) 140.0(4) no
C(44) C(45) C(46) C(47) 84.4(5) no
C(44) C(45) C(46) C(48) -43.5(6) no
N(1) C(52) C(53) C(61) 6.5(6) no
N(1) C(52) C(57) C(58) -9.1(6) no
C(53) C(52) C(57) C(56) -4.2(7) no
C(57) C(52) C(53) C(54) 2.7(7) no
C(52) C(53) C(54) C(55) 1.4(8) no
C(52) C(53) C(61) C(62) 138.7(4) no
C(52) C(53) C(61) C(63) -94.4(5) no
C(54) C(53) C(61) C(62) -41.7(7) no
C(54) C(53) C(61) C(63) 85.1(6) no
C(53) C(54) C(55) C(56) -3.8(11) no
C(54) C(55) C(56) C(57) 2.1(11) no
C(55) C(56) C(57) C(52) 1.8(9) no
C(52) C(57) C(58) C(59) -123.3(4) no
C(52) C(57) C(58) C(60) 112.8(5) no
C(56) C(57) C(58) C(59) 56.0(6) no
C(56) C(57) C(58) C(60) -67.9(6) no
